data_1544702
loop_
_publ_author_name
'Kaabel, Sandra'
'Adamson, Jasper'
'Topi\'c, Filip'
'Kiesil\"a, Anniina'
'Kalenius, Elina'
'\"Oeren, Mario'
'Reimund, Mart'
'Prigorchenko, Elena'
'L\~ookene, Aivar'
'Reich, Hans J.'
'Rissanen, Kari'
'Aav, Riina'

_publ_section_title
;
 Chiral hemicucurbit[8]uril as an anion receptor: selectivity to size,
 shape and charge distribution
;
_journal_issue 3
_journal_name_full 'Chem. Sci.'
_journal_page_first 2184
_journal_paper_doi 10.1039/C6SC05058A
_journal_volume 8
_journal_year 2017
_chemical_absolute_configuration ad
_chemical_formula_moiety 'C64 H96 N16 O8, C16 H36 P, F6 Sb, 2(C H4 O)'
_chemical_formula_sum 'C82 H140 F6 N16 O10 P Sb'
_chemical_formula_weight 1776.81
_space_group_crystal_system monoclinic
_space_group_IT_number 4
_space_group_name_Hall 'P 2yb'
_space_group_name_H-M_alt 'P 1 21 1'
_symmetry_space_group_name_Hall 'P 2yb'
_symmetry_space_group_name_H-M 'P 1 21 1'
_atom_sites_solution_hydrogens geom
_audit_creation_date 2016-08-16
_audit_creation_method
;
Olex2 1.2
(compiled 2016.02.19 svn.r3266 for OlexSys, GUI svn.r5155)
;
_audit_update_record
;
2016-11-03 deposited with the CCDC.
2016-11-30 downloaded from the CCDC.
;
_cell_angle_alpha 90
_cell_angle_beta 90.0578(8)
_cell_angle_gamma 90
_cell_formula_units_Z 4
_cell_length_a 20.20836(17)
_cell_length_b 21.3780(2)
_cell_length_c 20.70075(19)
_cell_measurement_reflns_used 49996
_cell_measurement_temperature 123.00(10)
_cell_measurement_theta_max 74.1330
_cell_measurement_theta_min 4.3360
_cell_volume 8943.02(14)
_computing_cell_refinement
;
CrysAlisPro, Agilent Technologies,
Version 1.171.37.35 (release 13-08-2014 CrysAlis171 .NET)
(compiled Aug 13 2014,18:06:01)
;
_computing_data_collection
;
CrysAlisPro, Agilent Technologies,
Version 1.171.37.35 (release 13-08-2014 CrysAlis171 .NET)
(compiled Aug 13 2014,18:06:01)
;
_computing_data_reduction
;
CrysAlisPro, Agilent Technologies,
Version 1.171.37.35 (release 13-08-2014 CrysAlis171 .NET)
(compiled Aug 13 2014,18:06:01)
;
_computing_molecular_graphics
;
Mercury CSD 3.3 (Macrae, C. F., et al. (2006). J. Appl. Cryst. 39, 453-457)
POV-Ray 3.7 (Persistence of Vision Pty. Ltd. (2004)) 
;
_computing_publication_material 'Olex2 (Dolomanov et al., 2009)'
_computing_structure_refinement 'ShelXL (Sheldrick, 2015)'
_computing_structure_solution 'ShelXT (Sheldrick, 2015)'
_diffrn_ambient_environment N~2~
_diffrn_ambient_temperature 123.00(10)
_diffrn_detector 'CCD plate'
_diffrn_detector_area_resol_mean 5.1977
_diffrn_detector_type Atlas
_diffrn_measured_fraction_theta_full 1.000
_diffrn_measured_fraction_theta_max 0.992
_diffrn_measurement_details
;
#__ type_ start__ end____ width___ exp.time_
  1 omega -115.00  -14.00   1.0000   20.0000
omega____ theta____ kappa____ phi______ frames
    -      -41.9013  -57.0000 -180.0000 101

#__ type_ start__ end____ width___ exp.time_
  2 omega -115.00  -14.00   1.0000   20.0000
omega____ theta____ kappa____ phi______ frames
    -      -41.9013  -57.0000  -30.0000 101

#__ type_ start__ end____ width___ exp.time_
  3 omega -116.00  -18.00   1.0000   20.0000
omega____ theta____ kappa____ phi______ frames
    -      -41.9013  -37.0000   60.0000 98

#__ type_ start__ end____ width___ exp.time_
  4 omega  -34.00   74.00   1.0000   20.0000
omega____ theta____ kappa____ phi______ frames
    -       41.9013  -77.0000  -90.0000 108

#__ type_ start__ end____ width___ exp.time_
  5 omega   81.00  178.00   1.0000   70.0000
omega____ theta____ kappa____ phi______ frames
    -      106.6601   45.0000   60.0000 97

#__ type_ start__ end____ width___ exp.time_
  6 omega   74.00  178.00   1.0000   70.0000
omega____ theta____ kappa____ phi______ frames
    -      106.6601   77.0000    0.0000 104

#__ type_ start__ end____ width___ exp.time_
  7 omega   78.00  164.00   1.0000   70.0000
omega____ theta____ kappa____ phi______ frames
    -      106.6601   61.0000  -60.0000 86

#__ type_ start__ end____ width___ exp.time_
  8 omega   78.00  104.00   1.0000   70.0000
omega____ theta____ kappa____ phi______ frames
    -      106.6601   61.0000   30.0000 26

#__ type_ start__ end____ width___ exp.time_
  9 omega   37.00  106.00   1.0000   70.0000
omega____ theta____ kappa____ phi______ frames
    -      106.6601  -94.0000  -90.0000 69

#__ type_ start__ end____ width___ exp.time_
 10 omega   94.00  163.00   1.0000   70.0000
omega____ theta____ kappa____ phi______ frames
    -      106.6601  125.0000 -120.0000 69

#__ type_ start__ end____ width___ exp.time_
 11 omega  117.00  176.00   1.0000   70.0000
omega____ theta____ kappa____ phi______ frames
    -      106.6601   77.0000  -30.0000 59

#__ type_ start__ end____ width___ exp.time_
 12 omega   97.00  168.00   1.0000   70.0000
omega____ theta____ kappa____ phi______ frames
    -      106.6601  125.0000  120.0000 71

#__ type_ start__ end____ width___ exp.time_
 13 omega   74.00  100.00   1.0000   70.0000
omega____ theta____ kappa____ phi______ frames
    -      106.6601   77.0000  -30.0000 26

#__ type_ start__ end____ width___ exp.time_
 14 omega   33.00  107.00   1.0000   70.0000
omega____ theta____ kappa____ phi______ frames
    -      106.6601  -94.0000 -180.0000 74

#__ type_ start__ end____ width___ exp.time_
 15 omega   37.00   91.00   1.0000   70.0000
omega____ theta____ kappa____ phi______ frames
    -      106.6601  -30.0000 -120.0000 54

#__ type_ start__ end____ width___ exp.time_
 16 omega   78.00  113.00   1.0000   70.0000
omega____ theta____ kappa____ phi______ frames
    -      106.6601   61.0000    0.0000 35

#__ type_ start__ end____ width___ exp.time_
 17 omega   77.00  103.00   1.0000   70.0000
omega____ theta____ kappa____ phi______ frames
    -      106.6601   63.0000  -39.8282 26
;
_diffrn_measurement_device 'four-circle diffractometer'
_diffrn_measurement_device_type 'SuperNova, Dual, Cu at zero, Atlas'
_diffrn_measurement_method '\w scans'
_diffrn_orient_matrix_UB_11 -0.0555433000
_diffrn_orient_matrix_UB_12 -0.0286074000
_diffrn_orient_matrix_UB_13 -0.0416283000
_diffrn_orient_matrix_UB_21 -0.0348291000
_diffrn_orient_matrix_UB_22 0.0640651000
_diffrn_orient_matrix_UB_23 -0.0025750000
_diffrn_orient_matrix_UB_31 0.0388635000
_diffrn_orient_matrix_UB_32 0.0165796000
_diffrn_orient_matrix_UB_33 -0.0616194000
_diffrn_radiation_monochromator mirror
_diffrn_radiation_probe x-ray
_diffrn_radiation_type CuK\a
_diffrn_radiation_wavelength 1.54184
_diffrn_reflns_av_R_equivalents 0.0384
_diffrn_reflns_av_unetI/netI 0.0455
_diffrn_reflns_Laue_measured_fraction_full 1.000
_diffrn_reflns_Laue_measured_fraction_max 0.992
_diffrn_reflns_limit_h_max 24
_diffrn_reflns_limit_h_min -21
_diffrn_reflns_limit_k_max 26
_diffrn_reflns_limit_k_min -24
_diffrn_reflns_limit_l_max 25
_diffrn_reflns_limit_l_min -25
_diffrn_reflns_number 66781
_diffrn_reflns_point_group_measured_fraction_full 1.000
_diffrn_reflns_point_group_measured_fraction_max 0.983
_diffrn_reflns_theta_full 67.750
_diffrn_reflns_theta_max 74.306
_diffrn_reflns_theta_min 2.972
_diffrn_source 'sealed X-ray tube'
_diffrn_source_type 'SuperNova (Cu) X-ray Source'
_exptl_absorpt_coefficient_mu 3.249
_exptl_absorpt_correction_T_max 0.763
_exptl_absorpt_correction_T_min 0.663
_exptl_absorpt_correction_type gaussian
_exptl_absorpt_process_details
;
CrysAlisPro, Agilent Technologies,
Version 1.171.37.35 (release 13-08-2014 CrysAlis171 .NET)
(compiled Aug 13 2014,18:06:01)
Numerical absorption correction based on gaussian integration over
            a multifaceted crystal model
Empirical absorption correction using spherical harmonics,
 implemented in SCALE3 ABSPACK scaling algorithm.
;
_exptl_crystal_colour colourless
_exptl_crystal_density_diffrn 1.320
_exptl_crystal_description block
_exptl_crystal_F_000 3776
_exptl_crystal_size_max 0.1754
_exptl_crystal_size_mid 0.1528
_exptl_crystal_size_min 0.1056
_refine_diff_density_max 0.831
_refine_diff_density_min -0.893
_refine_diff_density_rms 0.057
_refine_ls_abs_structure_details
;
 Flack x determined using 15010 quotients [(I+)-(I-)]/[(I+)+(I-)]
 (Parsons, Flack and Wagner, Acta Cryst. B69 (2013) 249-259).
;
_refine_ls_abs_structure_Flack -0.0114(15)
_refine_ls_extinction_method none
_refine_ls_goodness_of_fit_ref 1.039
_refine_ls_hydrogen_treatment constr
_refine_ls_matrix_type full
_refine_ls_number_parameters 2106
_refine_ls_number_reflns 33880
_refine_ls_number_restraints 3641
_refine_ls_restrained_S_all 1.005
_refine_ls_R_factor_all 0.0334
_refine_ls_R_factor_gt 0.0327
_refine_ls_shift/su_max 0.001
_refine_ls_shift/su_mean 0.000
_refine_ls_structure_factor_coef Fsqd
_refine_ls_weighting_details 'w=1/[\s^2^(Fo^2^)+(0.0552P)^2^+3.1795P] where P=(Fo^2^+2Fc^2^)/3'
_refine_ls_weighting_scheme calc
_refine_ls_wR_factor_gt 0.0931
_refine_ls_wR_factor_ref 0.0932
_reflns_Friedel_coverage 0.929
_reflns_Friedel_fraction_full 1.000
_reflns_Friedel_fraction_max 0.975
_reflns_number_gt 33696
_reflns_number_total 33880
_reflns_threshold_expression 'I > 2\s(I)'
_cod_data_source_file c6sc05058a2.cif
_cod_data_source_block all-R_cycHC8_TBPSbF6
_cod_depositor_comments 'Adding full bibliography for 1544701--1544706.cif.'
_cod_original_cell_volume 8943.00(14)
_cod_database_code 1544702
_chemical_oxdiff_formula 'C82 H140 N16 O10 P Sb F6'
_shelx_space_group_comment
;
The symmetry employed for this shelxl refinement is uniquely defined
by the following loop, which should always be used as a source of
symmetry information in preference to the above space-group names.
They are only intended as comments.
;
_reflns_odcompleteness_completeness 99.86
_reflns_odcompleteness_iscentric 1
_reflns_odcompleteness_theta 66.97
_olex2_refinement_description
;
1. Twinned data refinement
 Scales: 0.7944(6) 0.2056(6)
2. Fixed Uiso
 At 1.2 times of:
  All C(H) groups, All C(H,H) groups
 At 1.5 times of:
  All C(H,H,H) groups, All O(H) groups
3. Restrained distances
 O1S-C1S \\sim O2S-C2S \\sim O3S-C3S \\sim O4S-C4S
 with sigma of 0.01
4. Rigid body (RIGU) restrains
 C1A, C2A, C3A, C4A, C5A, C6A, C7A, C8A, C1B, C2B, C3B, C4B, C5B, C6B, C7B,
 C8B, C1C, C2C, C3C, C4C, C5C, C6C, C7C, C8C, C2D, C1D, C6D, C5D, C4D, C3D, C7D,
  C8D, C1E, C2E, C3E, C4E, C5E, C6E, C7E, C8E, C1F, C2F, C3F, C4F, C5F, C6F,
 C7F, C8F, C1G, C2G, C3G, C4G, C5G, C6G, C7G, C8G, C1H, C2H, C3H, C4H, C5H, C6H,
  C7H, C8H, C1I, C2I, C3I, C4I, C5I, C6I, C7I, C8I, C1J, C2J, C3J, C4J, C5J,
 C6J, C7J, C8J, C1K, C2K, C3K, C4K, C5K, C6K, C7K, C8K, C1L, C2L, C3L, C4L, C5L,
  C6L, C7L, C8L, C1M, C2M, C3M, C4M, C5M, C6M, C7M, C8M, C1N, C2N, C3N, C4N,
 C5N, C6N, C7N, C8N, C1O, C2O, C3O, C4O, C5O, C6O, C7O, C8O, C2P, C1P, C6P, C5P,
  C4P, C3P, C7P, C8P, C1T, C2T, C3T, C4T, C5T, C6T, C7T, C8T, C9T, C10T, C11T,
 C12T, C13T, C14T, C15T, C16T, C1X, C2X, C3X, C4X, C5X, C6X, C7X, C8X, C9X,
 C10X, C11X, C12X, C13X, C14X, C15X, C16X, C2S, C1S, C3S, C4S, N1A, N2A, N1B,
 N2B, N1C, N2C, N2D, N1D, N1E, N2E, N1F, N2F, N1G, N2G, N1H, N2H, N1I, N2I, N1J,
  N2J, N1K, N2K, N1L, N2L, N1M, N2M, N1N, N2N, N1O, N2O, N2P, N1P, O1A, O1B,
 O1C, O1D, O1E, O1F, O1G, O1H, O1I, O1J, O1K, O1L, O1M, O1N, O1O, O1P, O2S, O1S,
  O3S, O4S, F1A, F2A, F3A, F4A, F5A, F6A, F1B, F2B, F3B, F4B, F5B, F6B, P1T,
 P1X, Sb1, Sb2
 with sigma for 1-2 distances of 0.004 and sigma for 1-3 distances of 0.004
5. Same fragment restrains
{O1D, N2D, N1D, C2D, C1D, C6D, C5D, C4D, C3D, C7D, C8D} sigma for 1-2: 0.01,
1-3: 0.02
as
{O1A, N1A, N2A, C1A, C2A, C3A, C4A, C5A, C6A, C7A, C8A}
{O1D, N1D, N2D, C1D, C2D, C3D, C4D, C5D, C6D, C7D, C8D} sigma for 1-2: 0.01,
1-3: 0.02
as
{O1B, N1B, N2B, C1B, C2B, C3B, C4B, C5B, C6B, C7B, C8B}
{O1D, N2D, N1D, C2D, C1D, C6D, C5D, C4D, C3D, C7D, C8D} sigma for 1-2: 0.01,
1-3: 0.02
as
{O1C, N1C, N2C, C1C, C2C, C3C, C4C, C5C, C6C, C7C, C8C}
{O1D, N2D, N1D, C2D, C1D, C6D, C5D, C4D, C3D, C7D, C8D} sigma for 1-2: 0.01,
1-3: 0.02
as
{O1E, N1E, N2E, C1E, C2E, C3E, C4E, C5E, C6E, C7E, C8E}
{O1D, N1D, N2D, C1D, C2D, C3D, C4D, C5D, C6D, C7D, C8D} sigma for 1-2: 0.01,
1-3: 0.02
as
{O1F, N1F, N2F, C1F, C2F, C3F, C4F, C5F, C6F, C7F, C8F}
{O1D, N2D, N1D, C2D, C1D, C6D, C5D, C4D, C3D, C7D, C8D} sigma for 1-2: 0.01,
1-3: 0.02
as
{O1G, N1G, N2G, C1G, C2G, C3G, C4G, C5G, C6G, C7G, C8G}
{O1D, N1D, N2D, C1D, C2D, C3D, C4D, C5D, C6D, C7D, C8D} sigma for 1-2: 0.01,
1-3: 0.02
as
{O1H, N1H, N2H, C1H, C2H, C3H, C4H, C5H, C6H, C7H, C8H}
{O1P, N2P, N1P, C2P, C1P, C6P, C5P, C4P, C3P, C7P, C8P} sigma for 1-2: 0.01,
1-3: 0.02
as
{O1I, N1I, N2I, C1I, C2I, C3I, C4I, C5I, C6I, C7I, C8I}
{O1P, N1P, N2P, C1P, C2P, C3P, C4P, C5P, C6P, C7P, C8P} sigma for 1-2: 0.01,
1-3: 0.02
as
{O1J, N1J, N2J, C1J, C2J, C3J, C4J, C5J, C6J, C7J, C8J}
{O1P, N2P, N1P, C2P, C1P, C6P, C5P, C4P, C3P, C7P, C8P} sigma for 1-2: 0.01,
1-3: 0.02
as
{O1K, N1K, N2K, C1K, C2K, C3K, C4K, C5K, C6K, C7K, C8K}
{O1P, N1P, N2P, C1P, C2P, C3P, C4P, C5P, C6P, C7P, C8P} sigma for 1-2: 0.01,
1-3: 0.02
as
{O1L, N1L, N2L, C1L, C2L, C3L, C4L, C5L, C6L, C7L, C8L}
{O1P, N2P, N1P, C2P, C1P, C6P, C5P, C4P, C3P, C7P, C8P} sigma for 1-2: 0.01,
1-3: 0.02
as
{O1M, N1M, N2M, C1M, C2M, C3M, C4M, C5M, C6M, C7M, C8M}
{O1P, N1P, N2P, C1P, C2P, C3P, C4P, C5P, C6P, C7P, C8P} sigma for 1-2: 0.01,
1-3: 0.02
as
{O1N, N1N, N2N, C1N, C2N, C3N, C4N, C5N, C6N, C7N, C8N}
{O1P, N2P, N1P, C2P, C1P, C6P, C5P, C4P, C3P, C7P, C8P} sigma for 1-2: 0.01,
1-3: 0.02
as
{O1O, N1O, N2O, C1O, C2O, C3O, C4O, C5O, C6O, C7O, C8O}
{P1T, C5T, C6T, C7T, C8T} sigma for 1-2: 0.01, 1-3: 0.02
{P1T, C9T, C10T, C11T, C12T} sigma for 1-2: 0.01, 1-3: 0.02
{P1T, C13T, C14T, C15T, C16T} sigma for 1-2: 0.01, 1-3: 0.02
as
{P1T, C1T, C2T, C3T, C4T}
{P1X, C5X, C6X, C7X, C8X} sigma for 1-2: 0.01, 1-3: 0.02
{P1X, C9X, C10X, C11X, C12X} sigma for 1-2: 0.01, 1-3: 0.02
{P1X, C13X, C14X, C15X, C16X} sigma for 1-2: 0.01, 1-3: 0.02
as
{P1X, C1X, C2X, C3X, C4X}
6.a Ternary CH refined with riding coordinates:
 C1A(H1A), C2A(H2A), C1B(H1B), C2B(H2B), C1C(H1C), C2C(H2C), C2D(H2D),
 C1D(H1D), C1E(H1E), C2E(H2E), C1F(H1F), C2F(H2F), C1G(H1G), C2G(H2G), C1H(H1H),
  C2H(H2H), C1I(H1I), C2I(H2I), C1J(H1J), C2J(H2J), C1K(H1K), C2K(H2K),
 C1L(H1L), C2L(H2L), C1M(H1M), C2M(H2M), C1N(H1N), C2N(H2N), C1O(H1O), C2O(H2O),
  C2P(H2P), C1P(H1P)
6.b Secondary CH2 refined with riding coordinates:
 C3A(H3AA,H3AB), C4A(H4AA,H4AB), C5A(H5AA,H5AB), C6A(H6AA,H6AB), C8A(H8AA,
 H8AB), C3B(H3BA,H3BB), C4B(H4BA,H4BB), C5B(H5BA,H5BB), C6B(H6BA,H6BB),
 C8B(H8BA,H8BB), C3C(H3CA,H3CB), C4C(H4CA,H4CB), C5C(H5CA,H5CB), C6C(H6CA,H6CB),
  C8C(H8CA,H8CB), C6D(H6DA,H6DB), C5D(H5DA,H5DB), C4D(H4DA,H4DB), C3D(H3DA,
 H3DB), C8D(H8DA,H8DB), C3E(H3EA,H3EB), C4E(H4EA,H4EB), C5E(H5EA,H5EB),
 C6E(H6EA,H6EB), C8E(H8EA,H8EB), C3F(H3FA,H3FB), C4F(H4FA,H4FB), C5F(H5FA,H5FB),
  C6F(H6FA,H6FB), C8F(H8FA,H8FB), C3G(H3GA,H3GB), C4G(H4GA,H4GB), C5G(H5GA,
 H5GB), C6G(H6GA,H6GB), C8G(H8GA,H8GB), C3H(H3HA,H3HB), C4H(H4HA,H4HB),
 C5H(H5HA,H5HB), C6H(H6HA,H6HB), C8H(H8HA,H8HB), C3I(H3IA,H3IB), C4I(H4IA,H4IB),
  C5I(H5IA,H5IB), C6I(H6IA,H6IB), C8I(H8IA,H8IB), C3J(H3JA,H3JB), C4J(H4JA,
 H4JB), C5J(H5JA,H5JB), C6J(H6JA,H6JB), C8J(H8JA,H8JB), C3K(H3KA,H3KB),
 C4K(H4KA,H4KB), C5K(H5KA,H5KB), C6K(H6KA,H6KB), C8K(H8KA,H8KB), C3L(H3LA,H3LB),
  C4L(H4LA,H4LB), C5L(H5LA,H5LB), C6L(H6LA,H6LB), C8L(H8LA,H8LB), C3M(H3MA,
 H3MB), C4M(H4MA,H4MB), C5M(H5MA,H5MB), C6M(H6MA,H6MB), C8M(H8MA,H8MB),
 C3N(H3NA,H3NB), C4N(H4NA,H4NB), C5N(H5NA,H5NB), C6N(H6NA,H6NB), C8N(H8NA,H8NB),
  C3O(H3OA,H3OB), C4O(H4OA,H4OB), C5O(H5OA,H5OB), C6O(H6OA,H6OB), C8O(H8OA,
 H8OB), C6P(H6PA,H6PB), C5P(H5PA,H5PB), C4P(H4PA,H4PB), C3P(H3PA,H3PB),
 C8P(H8PA,H8PB), C1T(H1TA,H1TB), C2T(H2TA,H2TB), C3T(H3TA,H3TB), C5T(H5TA,H5TB),
  C6T(H6TA,H6TB), C7T(H7TA,H7TB), C9T(H9TA,H9TB), C10T(H10C,H10D), C11T(H11C,
 H11D), C13T(H13C,H13D), C14T(H14C,H14D), C15T(H15C,H15D), C1X(H1XA,H1XB),
 C2X(H2XA,H2XB), C3X(H3XA,H3XB), C5X(H5XA,H5XB), C6X(H6XA,H6XB), C7X(H7XA,H7XB),
  C9X(H9XA,H9XB), C10X(H10A,H10B), C11X(H11A,H11B), C13X(H13A,H13B), C14X(H14A,
 H14B), C15X(H15A,H15B)
6.c Idealised Me refined as rotating group:
 C4T(H4TA,H4TB,H4TC), C8T(H8TA,H8TB,H8TC), C12T(H12D,H12E,H12F), C16T(H16D,
 H16E,H16F), C4X(H4XA,H4XB,H4XC), C8X(H8XA,H8XB,H8XC), C12X(H12A,H12B,H12C),
 C16X(H16A,H16B,H16C), C2S(H2SA,H2SB,H2SC), C1S(H1SA,H1SB,H1SC), C3S(H3SA,H3SB,
 H3SC), C4S(H4SA,H4SB,H4SC)
6.d Idealised tetrahedral OH refined as rotating group:
 O2S(H2S), O1S(H1S), O3S(H3S), O4S(H4S)
;
_shelx_shelxl_version_number 2014/7
_olex2_submission_special_instructions 'No special instructions were received'

loop_
_space_group_symop_operation_xyz
'x, y, z'
'-x, y+1/2, -z'

loop_
_atom_site_label
_atom_site_type_symbol
_atom_site_fract_x
_atom_site_fract_y
_atom_site_fract_z
_atom_site_U_iso_or_equiv
_atom_site_adp_type
_atom_site_occupancy
_atom_site_site_symmetry_order
_atom_site_calc_flag
_atom_site_refinement_flags_posn
_atom_site_refinement_flags_adp
O1A O 0.73797(18) 0.56371(18) -0.11238(18) 0.0340(8) Uani 1 1 d D U
N1A N 0.72712(18) 0.64423(19) -0.03887(17) 0.0239(8) Uani 1 1 d D U
N2A N 0.66782(18) 0.64832(19) -0.12959(16) 0.0230(7) Uani 1 1 d D U
C1A C 0.7007(2) 0.7080(2) -0.0428(2) 0.0233(9) Uani 1 1 d D U
H1A H 0.7331 0.7345 -0.0671 0.028 Uiso 1 1 calc R .
C2A C 0.6410(2) 0.6965(2) -0.0858(2) 0.0208(9) Uani 1 1 d D U
H2A H 0.6053 0.6771 -0.0591 0.025 Uiso 1 1 calc R .
C3A C 0.6156(2) 0.7581(2) -0.1126(2) 0.0242(9) Uani 1 1 d D U
H3AA H 0.5771 0.7511 -0.1412 0.029 Uiso 1 1 calc R .
H3AB H 0.6506 0.7797 -0.1375 0.029 Uiso 1 1 calc R .
C4A C 0.5956(3) 0.7972(2) -0.0532(2) 0.0292(10) Uani 1 1 d D U
H4AA H 0.5804 0.8389 -0.0678 0.035 Uiso 1 1 calc R .
H4AB H 0.5580 0.7765 -0.0313 0.035 Uiso 1 1 calc R .
C5A C 0.6526(3) 0.8055(2) -0.0048(3) 0.0345(12) Uani 1 1 d D U
H5AA H 0.6365 0.8292 0.0331 0.041 Uiso 1 1 calc R .
H5AB H 0.6883 0.8302 -0.0253 0.041 Uiso 1 1 calc R .
C6A C 0.6811(3) 0.7423(2) 0.0181(2) 0.0289(10) Uani 1 1 d D U
H6AA H 0.7201 0.7489 0.0464 0.035 Uiso 1 1 calc R .
H6AB H 0.6474 0.7183 0.0423 0.035 Uiso 1 1 calc R .
C7A C 0.7137(2) 0.6140(2) -0.0957(2) 0.0241(9) Uani 1 1 d D U
C8A C 0.6323(2) 0.6217(2) -0.1835(2) 0.0240(9) Uani 1 1 d D U
H8AA H 0.6276 0.6542 -0.2172 0.029 Uiso 1 1 calc R .
H8AB H 0.6595 0.5876 -0.2020 0.029 Uiso 1 1 calc R .
O1B O 0.83494(16) 0.70239(17) 0.10569(18) 0.0289(7) Uani 1 1 d D U
N1B N 0.76940(19) 0.62209(18) 0.06592(18) 0.0236(8) Uani 1 1 d D U
N2B N 0.78838(19) 0.62649(18) 0.17222(18) 0.0226(8) Uani 1 1 d D U
C1B C 0.7454(2) 0.5631(2) 0.0930(2) 0.0232(9) Uani 1 1 d D U
H1B H 0.7824 0.5321 0.0921 0.028 Uiso 1 1 calc R .
C2B C 0.7335(2) 0.5822(2) 0.1624(2) 0.0218(9) Uani 1 1 d D U
H2B H 0.6909 0.6060 0.1644 0.026 Uiso 1 1 calc R .
C3B C 0.7268(2) 0.5242(2) 0.2044(2) 0.0269(10) Uani 1 1 d D U
H3BA H 0.7205 0.5359 0.2502 0.032 Uiso 1 1 calc R .
H3BB H 0.7668 0.4977 0.2008 0.032 Uiso 1 1 calc R .
C4B C 0.6655(3) 0.4892(2) 0.1784(2) 0.0289(10) Uani 1 1 d D U
H4BA H 0.6604 0.4495 0.2026 0.035 Uiso 1 1 calc R .
H4BB H 0.6256 0.5149 0.1865 0.035 Uiso 1 1 calc R .
C5B C 0.6696(3) 0.4745(2) 0.1059(2) 0.0304(10) Uani 1 1 d D U
H5BA H 0.6272 0.4559 0.0917 0.036 Uiso 1 1 calc R .
H5BB H 0.7048 0.4430 0.0988 0.036 Uiso 1 1 calc R .
C6B C 0.6843(2) 0.5324(2) 0.0644(2) 0.0253(9) Uani 1 1 d D U
H6BA H 0.6925 0.5201 0.0190 0.030 Uiso 1 1 calc R .
H6BB H 0.6464 0.5617 0.0654 0.030 Uiso 1 1 calc R .
C7B C 0.8008(2) 0.6554(2) 0.1139(2) 0.0236(9) Uani 1 1 d D U
C8B C 0.7859(2) 0.6300(2) -0.0012(2) 0.0273(10) Uani 1 1 d D U
H8BA H 0.8065 0.5911 -0.0178 0.033 Uiso 1 1 calc R .
H8BB H 0.8184 0.6644 -0.0058 0.033 Uiso 1 1 calc R .
O1C O 0.73082(18) 0.61542(17) 0.34304(17) 0.0285(7) Uani 1 1 d D U
N1C N 0.65327(19) 0.69266(19) 0.32172(19) 0.0249(8) Uani 1 1 d D U
N2C N 0.74546(18) 0.68970(18) 0.26249(18) 0.0234(8) Uani 1 1 d D U
C1C C 0.6571(2) 0.7525(2) 0.2877(2) 0.0252(9) Uani 1 1 d D U
H1C H 0.6816 0.7827 0.3158 0.030 Uiso 1 1 calc R .
C2C C 0.7018(2) 0.7350(2) 0.2313(2) 0.0235(9) Uani 1 1 d D U
H2C H 0.6745 0.7124 0.1983 0.028 Uiso 1 1 calc R .
C3C C 0.7292(3) 0.7940(2) 0.2005(3) 0.0317(11) Uani 1 1 d D U
H3CA H 0.7589 0.7833 0.1641 0.038 Uiso 1 1 calc R .
H3CB H 0.7545 0.8187 0.2325 0.038 Uiso 1 1 calc R .
C4C C 0.6691(3) 0.8313(3) 0.1762(3) 0.0390(12) Uani 1 1 d D U
H4CA H 0.6847 0.8719 0.1588 0.047 Uiso 1 1 calc R .
H4CB H 0.6481 0.8080 0.1402 0.047 Uiso 1 1 calc R .
C5C C 0.6169(3) 0.8438(2) 0.2283(3) 0.0377(12) Uani 1 1 d D U
H5CA H 0.5778 0.8636 0.2080 0.045 Uiso 1 1 calc R .
H5CB H 0.6352 0.8736 0.2602 0.045 Uiso 1 1 calc R .
C6C C 0.5946(2) 0.7844(2) 0.2639(3) 0.0314(11) Uani 1 1 d D U
H6CA H 0.5655 0.7952 0.3007 0.038 Uiso 1 1 calc R .
H6CB H 0.5699 0.7564 0.2342 0.038 Uiso 1 1 calc R .
C7C C 0.7117(2) 0.6609(2) 0.3122(2) 0.0217(9) Uani 1 1 d D U
C8C C 0.8012(2) 0.6595(2) 0.2322(2) 0.0237(9) Uani 1 1 d D U
H8CA H 0.8202 0.6293 0.2634 0.028 Uiso 1 1 calc R .
H8CB H 0.8354 0.6916 0.2238 0.028 Uiso 1 1 calc R .
O1D O 0.49895(19) 0.75401(16) 0.41426(16) 0.0297(7) Uani 1 1 d D U
N2D N 0.44244(18) 0.66110(18) 0.39636(19) 0.0248(8) Uani 1 1 d D U
N1D N 0.54981(18) 0.66691(18) 0.37015(19) 0.0250(8) Uani 1 1 d D U
C2D C 0.4573(2) 0.6057(2) 0.3561(2) 0.0230(9) Uani 1 1 d D U
H2D H 0.4488 0.6164 0.3098 0.028 Uiso 1 1 calc R .
C1D C 0.5315(2) 0.6009(2) 0.3669(2) 0.0237(9) Uani 1 1 d D U
H1D H 0.5395 0.5815 0.4102 0.028 Uiso 1 1 calc R .
C6D C 0.5623(2) 0.5591(2) 0.3157(2) 0.0268(10) Uani 1 1 d D U
H6DA H 0.6108 0.5565 0.3219 0.032 Uiso 1 1 calc R .
H6DB H 0.5533 0.5759 0.2720 0.032 Uiso 1 1 calc R .
C5D C 0.5304(2) 0.4944(2) 0.3239(3) 0.0315(11) Uani 1 1 d D U
H5DA H 0.5448 0.4763 0.3656 0.038 Uiso 1 1 calc R .
H5DB H 0.5463 0.4665 0.2890 0.038 Uiso 1 1 calc R .
C4D C 0.4542(3) 0.4964(2) 0.3220(3) 0.0342(11) Uani 1 1 d D U
H4DA H 0.4368 0.4542 0.3315 0.041 Uiso 1 1 calc R .
H4DB H 0.4397 0.5081 0.2780 0.041 Uiso 1 1 calc R .
C3D C 0.4250(2) 0.5434(2) 0.3710(3) 0.0312(11) Uani 1 1 d D U
H3DA H 0.3763 0.5463 0.3659 0.037 Uiso 1 1 calc R .
H3DB H 0.4350 0.5302 0.4158 0.037 Uiso 1 1 calc R .
C7D C 0.4973(2) 0.6999(2) 0.3951(2) 0.0240(9) Uani 1 1 d D U
C8D C 0.6171(2) 0.6861(2) 0.3813(2) 0.0269(10) Uani 1 1 d D U
H8DA H 0.6394 0.6548 0.4090 0.032 Uiso 1 1 calc R .
H8DB H 0.6173 0.7266 0.4045 0.032 Uiso 1 1 calc R .
O1E O 0.2808(2) 0.61312(19) 0.33693(19) 0.0376(9) Uani 1 1 d D U
N1E N 0.2927(2) 0.67916(18) 0.24925(18) 0.0234(8) Uani 1 1 d D U
N2E N 0.34423(19) 0.70298(18) 0.34137(17) 0.0229(8) Uani 1 1 d D U
C1E C 0.3133(2) 0.7448(2) 0.2443(2) 0.0215(9) Uani 1 1 d D U
H1E H 0.2766 0.7714 0.2613 0.026 Uiso 1 1 calc R .
C2E C 0.3695(2) 0.7464(2) 0.2930(2) 0.0231(9) Uani 1 1 d D U
H2E H 0.4100 0.7280 0.2728 0.028 Uiso 1 1 calc R .
C3E C 0.3835(3) 0.8138(2) 0.3108(3) 0.0379(13) Uani 1 1 d D U
H3EA H 0.4195 0.8161 0.3431 0.045 Uiso 1 1 calc R .
H3EB H 0.3435 0.8337 0.3291 0.045 Uiso 1 1 calc R .
C4E C 0.4042(4) 0.8467(3) 0.2479(3) 0.0531(18) Uani 1 1 d D U
H4EA H 0.4471 0.8294 0.2334 0.064 Uiso 1 1 calc R .
H4EB H 0.4107 0.8918 0.2569 0.064 Uiso 1 1 calc R .
C5E C 0.3534(3) 0.8398(3) 0.1928(3) 0.0449(15) Uani 1 1 d D U
H5EA H 0.3722 0.8581 0.1529 0.054 Uiso 1 1 calc R .
H5EB H 0.3131 0.8637 0.2039 0.054 Uiso 1 1 calc R .
C6E C 0.3342(3) 0.7710(2) 0.1797(2) 0.0292(10) Uani 1 1 d D U
H6EA H 0.2974 0.7686 0.1482 0.035 Uiso 1 1 calc R .
H6EB H 0.3725 0.7474 0.1623 0.035 Uiso 1 1 calc R .
C7E C 0.3039(2) 0.6602(2) 0.3116(2) 0.0248(9) Uani 1 1 d D U
C8E C 0.3772(2) 0.6883(2) 0.4015(2) 0.0243(9) Uani 1 1 d D U
H8EA H 0.3488 0.6590 0.4260 0.029 Uiso 1 1 calc R .
H8EB H 0.3807 0.7272 0.4271 0.029 Uiso 1 1 calc R .
O1F O 0.18576(18) 0.70929(17) 0.09806(17) 0.0305(8) Uani 1 1 d D U
N1F N 0.24919(19) 0.63549(17) 0.15128(17) 0.0229(8) Uani 1 1 d D U
N2F N 0.21966(19) 0.61693(18) 0.04879(18) 0.0241(8) Uani 1 1 d D U
C1F C 0.2644(2) 0.5697(2) 0.1384(2) 0.0243(9) Uani 1 1 d D U
H1F H 0.2250 0.5436 0.1498 0.029 Uiso 1 1 calc R .
C2F C 0.2714(2) 0.5715(2) 0.0656(2) 0.0269(10) Uani 1 1 d D U
H2F H 0.3153 0.5906 0.0551 0.032 Uiso 1 1 calc R .
C3F C 0.2708(4) 0.5050(2) 0.0390(3) 0.0445(15) Uani 1 1 d D U
H3FA H 0.2741 0.5052 -0.0087 0.053 Uiso 1 1 calc R .
H3FB H 0.2298 0.4829 0.0516 0.053 Uiso 1 1 calc R .
C4F C 0.3324(4) 0.4730(3) 0.0695(3) 0.0513(17) Uani 1 1 d D U
H4FA H 0.3339 0.4288 0.0553 0.062 Uiso 1 1 calc R .
H4FB H 0.3728 0.4939 0.0531 0.062 Uiso 1 1 calc R .
C5F C 0.3330(4) 0.4751(3) 0.1433(3) 0.0492(16) Uani 1 1 d D U
H5FA H 0.3750 0.4570 0.1592 0.059 Uiso 1 1 calc R .
H5FB H 0.2964 0.4489 0.1600 0.059 Uiso 1 1 calc R .
C6F C 0.3255(3) 0.5418(2) 0.1702(3) 0.0373(12) Uani 1 1 d D U
H6FA H 0.3200 0.5407 0.2177 0.045 Uiso 1 1 calc R .
H6FB H 0.3651 0.5671 0.1599 0.045 Uiso 1 1 calc R .
C7F C 0.2153(2) 0.6591(2) 0.0990(2) 0.0220(9) Uani 1 1 d D U
C8F C 0.2346(2) 0.6574(2) 0.2156(2) 0.0237(9) Uani 1 1 d D U
H8FA H 0.2142 0.6230 0.2406 0.028 Uiso 1 1 calc R .
H8FB H 0.2021 0.6920 0.2129 0.028 Uiso 1 1 calc R .
O1G O 0.27481(19) 0.56605(17) -0.11141(19) 0.0347(8) Uani 1 1 d D U
N1G N 0.35525(17) 0.64339(18) -0.10646(18) 0.0228(7) Uani 1 1 d D U
N2G N 0.25980(18) 0.65875(19) -0.05418(18) 0.0248(8) Uani 1 1 d D U
C1G C 0.3537(2) 0.70930(19) -0.0885(2) 0.0198(8) Uani 1 1 d D U
H1G H 0.3331 0.7334 -0.1248 0.024 Uiso 1 1 calc R .
C2G C 0.3051(2) 0.70799(19) -0.0321(2) 0.0199(8) Uani 1 1 d D U
H2G H 0.3289 0.6929 0.0073 0.024 Uiso 1 1 calc R .
C3G C 0.2800(2) 0.7737(2) -0.0197(2) 0.0247(9) Uani 1 1 d D U
H3GA H 0.2470 0.7737 0.0156 0.030 Uiso 1 1 calc R .
H3GB H 0.2590 0.7910 -0.0591 0.030 Uiso 1 1 calc R .
C4G C 0.3408(2) 0.8127(2) -0.0007(2) 0.0259(9) Uani 1 1 d D U
H4GA H 0.3580 0.7973 0.0412 0.031 Uiso 1 1 calc R .
H4GB H 0.3271 0.8568 0.0052 0.031 Uiso 1 1 calc R .
C5G C 0.3968(2) 0.8100(2) -0.0512(2) 0.0265(10) Uani 1 1 d D U
H5GA H 0.4359 0.8324 -0.0341 0.032 Uiso 1 1 calc R .
H5GB H 0.3822 0.8318 -0.0909 0.032 Uiso 1 1 calc R .
C6G C 0.4169(2) 0.7423(2) -0.0685(2) 0.0229(9) Uani 1 1 d D U
H6GA H 0.4492 0.7423 -0.1044 0.027 Uiso 1 1 calc R .
H6GB H 0.4371 0.7213 -0.0308 0.027 Uiso 1 1 calc R .
C7G C 0.2947(2) 0.6174(2) -0.0927(2) 0.0241(9) Uani 1 1 d D U
C8G C 0.2041(2) 0.6364(3) -0.0166(2) 0.0274(10) Uani 1 1 d D U
H8GA H 0.1706 0.6701 -0.0145 0.033 Uiso 1 1 calc R .
H8GB H 0.1839 0.6006 -0.0396 0.033 Uiso 1 1 calc R .
O1H O 0.50931(17) 0.68115(14) -0.21259(15) 0.0239(6) Uani 1 1 d D U
N1H N 0.46063(18) 0.60847(17) -0.14426(18) 0.0208(8) Uani 1 1 d D U
N2H N 0.56754(18) 0.59701(17) -0.16927(17) 0.0206(7) Uani 1 1 d D U
C1H C 0.4797(2) 0.54553(19) -0.1239(2) 0.0235(9) Uani 1 1 d D U
H1H H 0.4714 0.5163 -0.1608 0.028 Uiso 1 1 calc R .
C2H C 0.5537(2) 0.55329(19) -0.1164(2) 0.0223(9) Uani 1 1 d D U
H2H H 0.5628 0.5748 -0.0744 0.027 Uiso 1 1 calc R .
C3H C 0.5870(3) 0.4893(2) -0.1156(2) 0.0303(10) Uani 1 1 d D U
H3HA H 0.6356 0.4938 -0.1111 0.036 Uiso 1 1 calc R .
H3HB H 0.5774 0.4662 -0.1560 0.036 Uiso 1 1 calc R .
C4H C 0.5578(3) 0.4548(3) -0.0569(3) 0.0375(12) Uani 1 1 d D U
H4HA H 0.5752 0.4115 -0.0563 0.045 Uiso 1 1 calc R .
H4HB H 0.5732 0.4758 -0.0169 0.045 Uiso 1 1 calc R .
C5H C 0.4821(3) 0.4523(2) -0.0563(3) 0.0353(11) Uani 1 1 d D U
H5HA H 0.4673 0.4333 -0.0151 0.042 Uiso 1 1 calc R .
H5HB H 0.4669 0.4250 -0.0919 0.042 Uiso 1 1 calc R .
C6H C 0.4499(3) 0.5172(2) -0.0636(2) 0.0283(10) Uani 1 1 d D U
H6HA H 0.4013 0.5132 -0.0682 0.034 Uiso 1 1 calc R .
H6HB H 0.4595 0.5436 -0.0255 0.034 Uiso 1 1 calc R .
C7H C 0.5121(2) 0.63365(18) -0.17891(19) 0.0203(8) Uani 1 1 d D U
C8H C 0.3929(2) 0.6224(2) -0.1615(2) 0.0229(9) Uani 1 1 d D U
H8HA H 0.3924 0.6553 -0.1952 0.027 Uiso 1 1 calc R .
H8HB H 0.3720 0.5845 -0.1798 0.027 Uiso 1 1 calc R .
O1I O 0.25837(18) 0.41620(18) 0.61184(19) 0.0350(8) Uani 1 1 d D U
N1I N 0.23831(18) 0.3299(2) 0.54703(17) 0.0244(7) Uani 1 1 d D U
N2I N 0.17745(18) 0.34217(18) 0.63566(18) 0.0238(8) Uani 1 1 d D U
C1I C 0.2036(2) 0.2709(2) 0.5570(2) 0.0237(9) Uani 1 1 d D U
H1I H 0.2318 0.2435 0.5849 0.028 Uiso 1 1 calc R .
C2I C 0.1453(2) 0.29345(19) 0.5968(2) 0.0207(9) Uani 1 1 d D U
H2I H 0.1128 0.3140 0.5671 0.025 Uiso 1 1 calc R .
C3I C 0.1115(2) 0.2386(2) 0.6293(2) 0.0270(10) Uani 1 1 d D U
H3IA H 0.0738 0.2531 0.6560 0.032 Uiso 1 1 calc R .
H3IB H 0.1430 0.2157 0.6573 0.032 Uiso 1 1 calc R .
C4I C 0.0869(2) 0.1964(2) 0.5739(2) 0.0284(10) Uani 1 1 d D U
H4IA H 0.0663 0.1585 0.5926 0.034 Uiso 1 1 calc R .
H4IB H 0.0525 0.2190 0.5491 0.034 Uiso 1 1 calc R .
C5I C 0.1423(3) 0.1765(2) 0.5277(3) 0.0302(10) Uani 1 1 d D U
H5IA H 0.1229 0.1520 0.4918 0.036 Uiso 1 1 calc R .
H5IB H 0.1736 0.1489 0.5511 0.036 Uiso 1 1 calc R .
C6I C 0.1805(2) 0.2329(2) 0.4997(2) 0.0259(9) Uani 1 1 d D U
H6IA H 0.2188 0.2184 0.4739 0.031 Uiso 1 1 calc R .
H6IB H 0.1513 0.2583 0.4716 0.031 Uiso 1 1 calc R .
C7I C 0.2279(2) 0.3679(2) 0.5997(2) 0.0245(9) Uani 1 1 d D U
C8I C 0.1440(2) 0.3777(2) 0.6856(2) 0.0249(9) Uani 1 1 d D U
H8IA H 0.1741 0.4112 0.7006 0.030 Uiso 1 1 calc R .
H8IB H 0.1355 0.3497 0.7227 0.030 Uiso 1 1 calc R .
O1J O 0.33602(18) 0.25221(19) 0.40531(19) 0.0345(8) Uani 1 1 d D U
N1J N 0.27925(19) 0.34064(19) 0.44000(17) 0.0254(8) Uani 1 1 d D U
N2J N 0.29898(19) 0.3297(2) 0.33460(18) 0.0294(8) Uani 1 1 d D U
C1J C 0.2629(2) 0.4008(2) 0.4098(2) 0.0272(10) Uani 1 1 d D U
H1J H 0.3033 0.4278 0.4102 0.033 Uiso 1 1 calc R .
C2J C 0.2500(2) 0.3795(2) 0.3408(2) 0.0279(10) Uani 1 1 d D U
H2J H 0.2049 0.3602 0.3391 0.033 Uiso 1 1 calc R .
C3J C 0.2507(3) 0.4353(2) 0.2961(2) 0.0352(12) Uani 1 1 d D U
H3JA H 0.2436 0.4219 0.2508 0.042 Uiso 1 1 calc R .
H3JB H 0.2937 0.4574 0.2989 0.042 Uiso 1 1 calc R .
C4J C 0.1944(3) 0.4782(2) 0.3182(2) 0.0371(12) Uani 1 1 d D U
H4JA H 0.1516 0.4571 0.3098 0.044 Uiso 1 1 calc R .
H4JB H 0.1954 0.5170 0.2922 0.044 Uiso 1 1 calc R .
C5J C 0.1981(3) 0.4956(2) 0.3901(2) 0.0393(13) Uani 1 1 d D U
H5JA H 0.1576 0.5190 0.4020 0.047 Uiso 1 1 calc R .
H5JB H 0.2364 0.5237 0.3970 0.047 Uiso 1 1 calc R .
C6J C 0.2050(3) 0.4385(2) 0.4349(2) 0.0297(10) Uani 1 1 d D U
H6JA H 0.2133 0.4522 0.4799 0.036 Uiso 1 1 calc R .
H6JB H 0.1640 0.4132 0.4341 0.036 Uiso 1 1 calc R .
C7J C 0.3075(2) 0.3021(2) 0.3942(2) 0.0281(10) Uani 1 1 d D U
C8J C 0.2964(2) 0.3356(3) 0.5073(2) 0.0283(10) Uani 1 1 d D U
H8JA H 0.3218 0.3731 0.5205 0.034 Uiso 1 1 calc R .
H8JB H 0.3251 0.2985 0.5137 0.034 Uiso 1 1 calc R .
O1K O 0.23891(18) 0.3357(2) 0.16333(18) 0.0386(9) Uani 1 1 d D U
N1K N 0.1572(2) 0.2642(2) 0.1906(2) 0.0327(10) Uani 1 1 d D U
N2K N 0.25121(19) 0.2648(2) 0.2481(2) 0.0311(9) Uani 1 1 d D U
C1K C 0.1570(2) 0.2071(2) 0.2294(2) 0.0315(11) Uani 1 1 d D U
H1K H 0.1783 0.1731 0.2034 0.038 Uiso 1 1 calc R .
C2K C 0.2044(2) 0.2252(2) 0.2836(2) 0.0304(11) Uani 1 1 d D U
H2K H 0.1800 0.2518 0.3155 0.036 Uiso 1 1 calc R .
C3K C 0.2280(3) 0.1665(3) 0.3175(3) 0.0414(13) Uani 1 1 d D U
H3KA H 0.2604 0.1770 0.3518 0.050 Uiso 1 1 calc R .
H3KB H 0.2492 0.1377 0.2864 0.050 Uiso 1 1 calc R .
C4K C 0.1655(3) 0.1360(3) 0.3472(3) 0.0467(14) Uani 1 1 d D U
H4KA H 0.1780 0.0957 0.3674 0.056 Uiso 1 1 calc R .
H4KB H 0.1481 0.1636 0.3817 0.056 Uiso 1 1 calc R .
C5K C 0.1104(3) 0.1242(3) 0.2974(3) 0.0437(14) Uani 1 1 d D U
H5KA H 0.1243 0.0899 0.2683 0.052 Uiso 1 1 calc R .
H5KB H 0.0701 0.1102 0.3204 0.052 Uiso 1 1 calc R .
C6K C 0.0931(3) 0.1819(3) 0.2565(3) 0.0373(12) Uani 1 1 d D U
H6KA H 0.0627 0.1701 0.2210 0.045 Uiso 1 1 calc R .
H6KB H 0.0713 0.2140 0.2835 0.045 Uiso 1 1 calc R .
C7K C 0.2181(2) 0.2931(2) 0.1975(2) 0.0317(11) Uani 1 1 d D U
C8K C 0.3092(2) 0.2936(3) 0.2764(2) 0.0329(11) Uani 1 1 d D U
H8KA H 0.3416 0.2601 0.2861 0.039 Uiso 1 1 calc R .
H8KB H 0.3294 0.3213 0.2436 0.039 Uiso 1 1 calc R .
O1L O -0.00092(17) 0.20670(16) 0.10278(19) 0.0325(8) Uani 1 1 d D U
N1L N 0.05597(19) 0.2939(2) 0.1394(2) 0.0301(9) Uani 1 1 d D U
N2L N -0.04982(19) 0.30494(18) 0.1088(2) 0.0257(8) Uani 1 1 d D U
C1L C 0.0434(2) 0.3613(2) 0.1324(2) 0.0299(11) Uani 1 1 d D U
H1L H 0.0535 0.3733 0.0867 0.036 Uiso 1 1 calc R .
C2L C -0.0310(2) 0.3635(2) 0.1412(2) 0.0277(10) Uani 1 1 d D U
H2L H -0.0415 0.3601 0.1882 0.033 Uiso 1 1 calc R .
C3L C -0.0576(3) 0.4248(2) 0.1157(3) 0.0386(12) Uani 1 1 d D U
H3LA H -0.1062 0.4269 0.1214 0.046 Uiso 1 1 calc R .
H3LB H -0.0474 0.4293 0.0692 0.046 Uiso 1 1 calc R .
C4L C -0.0233(3) 0.4768(3) 0.1550(3) 0.0474(15) Uani 1 1 d D U
H4LA H -0.0363 0.5179 0.1369 0.057 Uiso 1 1 calc R .
H4LB H -0.0393 0.4751 0.2001 0.057 Uiso 1 1 calc R .
C5L C 0.0524(3) 0.4720(3) 0.1550(3) 0.0477(15) Uani 1 1 d D U
H5LA H 0.0706 0.5044 0.1843 0.057 Uiso 1 1 calc R .
H5LB H 0.0690 0.4809 0.1110 0.057 Uiso 1 1 calc R .
C6L C 0.0779(3) 0.4076(3) 0.1765(3) 0.0394(13) Uani 1 1 d D U
H6LA H 0.1265 0.4049 0.1716 0.047 Uiso 1 1 calc R .
H6LB H 0.0664 0.3995 0.2223 0.047 Uiso 1 1 calc R .
C7L C 0.0010(2) 0.2624(2) 0.1162(2) 0.0266(9) Uani 1 1 d D U
C8L C 0.1217(2) 0.2680(3) 0.1308(3) 0.0352(12) Uani 1 1 d D U
H8LA H 0.1180 0.2257 0.1118 0.042 Uiso 1 1 calc R .
H8LB H 0.1467 0.2946 0.1002 0.042 Uiso 1 1 calc R .
O1M O -0.20865(19) 0.37077(18) 0.15734(17) 0.0323(8) Uani 1 1 d D U
N1M N -0.20595(19) 0.30922(17) 0.24981(18) 0.0224(8) Uani 1 1 d D U
N2M N -0.1540(2) 0.27497(19) 0.16128(18) 0.0261(8) Uani 1 1 d D U
C1M C -0.1905(2) 0.2432(2) 0.2609(2) 0.0263(10) Uani 1 1 d D U
H1M H -0.2288 0.2174 0.2457 0.032 Uiso 1 1 calc R .
C2M C -0.1332(2) 0.2340(2) 0.2143(2) 0.0257(9) Uani 1 1 d D U
H2M H -0.0922 0.2516 0.2343 0.031 Uiso 1 1 calc R .
C3M C -0.1228(3) 0.1647(2) 0.2024(3) 0.0414(14) Uani 1 1 d D U
H3MA H -0.0866 0.1579 0.1710 0.050 Uiso 1 1 calc R .
H3MB H -0.1637 0.1452 0.1854 0.050 Uiso 1 1 calc R .
C4M C -0.1046(4) 0.1371(3) 0.2689(3) 0.0562(19) Uani 1 1 d D U
H4MA H -0.1006 0.0911 0.2648 0.067 Uiso 1 1 calc R .
H4MB H -0.0609 0.1536 0.2822 0.067 Uiso 1 1 calc R .
C5M C -0.1555(4) 0.1521(3) 0.3222(3) 0.0560(19) Uani 1 1 d D U
H5MA H -0.1969 0.1290 0.3130 0.067 Uiso 1 1 calc R .
H5MB H -0.1382 0.1370 0.3641 0.067 Uiso 1 1 calc R .
C6M C -0.1715(3) 0.2219(2) 0.3281(2) 0.0337(12) Uani 1 1 d D U
H6MA H -0.2085 0.2286 0.3586 0.040 Uiso 1 1 calc R .
H6MB H -0.1324 0.2454 0.3438 0.040 Uiso 1 1 calc R .
C7M C -0.1911(2) 0.3235(2) 0.18648(19) 0.0248(9) Uani 1 1 d D U
C8M C -0.1177(2) 0.2837(3) 0.1020(2) 0.0272(10) Uani 1 1 d D U
H8MA H -0.1419 0.3144 0.0751 0.033 Uiso 1 1 calc R .
H8MB H -0.1174 0.2435 0.0782 0.033 Uiso 1 1 calc R .
O1N O -0.31687(16) 0.31162(16) 0.40632(16) 0.0252(7) Uani 1 1 d D U
N1N N -0.24061(19) 0.36489(17) 0.34358(17) 0.0211(7) Uani 1 1 d D U
N2N N -0.26167(18) 0.40063(17) 0.44322(18) 0.0211(7) Uani 1 1 d D U
C1N C -0.2109(2) 0.42744(19) 0.3481(2) 0.0211(9) Uani 1 1 d D U
H1N H -0.2444 0.4590 0.3338 0.025 Uiso 1 1 calc R .
C2N C -0.2021(2) 0.43300(19) 0.4207(2) 0.0199(8) Uani 1 1 d D U
H2N H -0.1625 0.4079 0.4338 0.024 Uiso 1 1 calc R .
C3N C -0.1896(2) 0.5011(2) 0.4380(2) 0.0260(10) Uani 1 1 d D U
H3NA H -0.1853 0.5063 0.4854 0.031 Uiso 1 1 calc R .
H3NB H -0.2262 0.5279 0.4224 0.031 Uiso 1 1 calc R .
C4N C -0.1242(2) 0.5182(2) 0.4039(2) 0.0299(10) Uani 1 1 d D U
H4NA H -0.1142 0.5628 0.4121 0.036 Uiso 1 1 calc R .
H4NB H -0.0880 0.4930 0.4227 0.036 Uiso 1 1 calc R .
C5N C -0.1264(3) 0.5072(2) 0.3307(2) 0.0296(10) Uani 1 1 d D U
H5NA H -0.0821 0.5159 0.3123 0.035 Uiso 1 1 calc R .
H5NB H -0.1581 0.5369 0.3110 0.035 Uiso 1 1 calc R .
C6N C -0.1468(2) 0.4400(2) 0.3128(2) 0.0243(9) Uani 1 1 d D U
H6NA H -0.1532 0.4362 0.2656 0.029 Uiso 1 1 calc R .
H6NB H -0.1123 0.4099 0.3265 0.029 Uiso 1 1 calc R .
C7N C -0.2771(2) 0.35470(19) 0.3985(2) 0.0207(8) Uani 1 1 d D U
C8N C -0.2602(2) 0.3391(2) 0.2820(2) 0.0223(9) Uani 1 1 d D U
H8NA H -0.2961 0.3083 0.2888 0.027 Uiso 1 1 calc R .
H8NB H -0.2777 0.3731 0.2543 0.027 Uiso 1 1 calc R .
O1O O -0.20245(18) 0.46579(16) 0.59896(17) 0.0298(7) Uani 1 1 d D U
N1O N -0.13499(19) 0.37830(18) 0.6090(2) 0.0255(8) Uani 1 1 d D U
N2O N -0.22919(18) 0.36959(18) 0.55293(18) 0.0218(8) Uani 1 1 d D U
C1O C -0.1459(2) 0.3114(2) 0.5988(2) 0.0247(9) Uani 1 1 d D U
H1O H -0.1722 0.2948 0.6359 0.030 Uiso 1 1 calc R .
C2O C -0.1904(2) 0.31317(19) 0.5394(2) 0.0225(9) Uani 1 1 d D U
H2O H -0.1623 0.3211 0.5005 0.027 Uiso 1 1 calc R .
C3O C -0.2246(2) 0.2506(2) 0.5312(3) 0.0301(10) Uani 1 1 d D U
H3OA H -0.2545 0.2515 0.4933 0.036 Uiso 1 1 calc R .
H3OB H -0.2510 0.2404 0.5701 0.036 Uiso 1 1 calc R .
C4O C -0.1693(3) 0.2020(2) 0.5213(3) 0.0368(12) Uani 1 1 d D U
H4OA H -0.1893 0.1598 0.5190 0.044 Uiso 1 1 calc R .
H4OB H -0.1472 0.2103 0.4795 0.044 Uiso 1 1 calc R .
C5O C -0.1172(3) 0.2028(2) 0.5754(3) 0.0369(12) Uani 1 1 d D U
H5OA H -0.0809 0.1738 0.5638 0.044 Uiso 1 1 calc R .
H5OB H -0.1376 0.1874 0.6158 0.044 Uiso 1 1 calc R .
C6O C -0.0879(2) 0.2686(2) 0.5876(3) 0.0302(10) Uani 1 1 d D U
H6OA H -0.0586 0.2680 0.6259 0.036 Uiso 1 1 calc R .
H6OB H -0.0620 0.2826 0.5497 0.036 Uiso 1 1 calc R .
C7O C -0.1902(2) 0.4105(2) 0.5882(2) 0.0234(9) Uani 1 1 d D U
C8O C -0.2802(2) 0.3932(2) 0.5102(2) 0.0228(9) Uani 1 1 d D U
H8OA H -0.3185 0.3645 0.5123 0.027 Uiso 1 1 calc R .
H8OB H -0.2950 0.4343 0.5267 0.027 Uiso 1 1 calc R .
O1P O 0.01363(17) 0.33545(17) 0.72035(15) 0.0283(7) Uani 1 1 d D U
N2P N 0.08155(19) 0.40622(19) 0.66642(18) 0.0239(8) Uani 1 1 d D U
N1P N -0.02663(19) 0.40597(18) 0.64466(18) 0.0247(8) Uani 1 1 d D U
C2P C 0.0724(2) 0.4448(2) 0.6086(2) 0.0243(9) Uani 1 1 d D U
H2P H 0.0765 0.4175 0.5695 0.029 Uiso 1 1 calc R .
C1P C 0.0008(2) 0.4635(2) 0.6165(2) 0.0269(10) Uani 1 1 d D U
H1P H -0.0016 0.4973 0.6498 0.032 Uiso 1 1 calc R .
C6P C -0.0277(3) 0.4888(2) 0.5539(2) 0.0320(11) Uani 1 1 d D U
H6PA H -0.0748 0.5002 0.5595 0.038 Uiso 1 1 calc R .
H6PB H -0.0242 0.4572 0.5191 0.038 Uiso 1 1 calc R .
C5P C 0.0140(3) 0.5473(2) 0.5374(3) 0.0383(12) Uani 1 1 d D U
H5PA H 0.0005 0.5632 0.4944 0.046 Uiso 1 1 calc R .
H5PB H 0.0046 0.5805 0.5695 0.046 Uiso 1 1 calc R .
C4P C 0.0886(3) 0.5344(3) 0.5368(3) 0.0394(12) Uani 1 1 d D U
H4PA H 0.1123 0.5744 0.5306 0.047 Uiso 1 1 calc R .
H4PB H 0.0989 0.5072 0.4994 0.047 Uiso 1 1 calc R .
C3P C 0.1147(3) 0.5028(2) 0.5986(2) 0.0341(11) Uani 1 1 d D U
H3PA H 0.1619 0.4912 0.5935 0.041 Uiso 1 1 calc R .
H3PB H 0.1107 0.5314 0.6360 0.041 Uiso 1 1 calc R .
C7P C 0.0222(2) 0.3780(2) 0.6811(2) 0.0234(9) Uani 1 1 d D U
C8P C -0.0953(2) 0.4013(3) 0.6623(2) 0.0281(10) Uani 1 1 d D U
H8PA H -0.1117 0.4430 0.6756 0.034 Uiso 1 1 calc R .
H8PB H -0.0999 0.3726 0.6996 0.034 Uiso 1 1 calc R .
P1T P 0.52550(5) 0.22874(5) 0.38980(5) 0.0185(2) Uani 1 1 d D U
C1T C 0.4663(2) 0.1689(2) 0.3683(2) 0.0234(9) Uani 1 1 d D U
H1TA H 0.4322 0.1876 0.3399 0.028 Uiso 1 1 calc R .
H1TB H 0.4893 0.1359 0.3434 0.028 Uiso 1 1 calc R .
C2T C 0.4323(2) 0.1389(2) 0.4265(2) 0.0261(9) Uani 1 1 d D U
H2TA H 0.4656 0.1168 0.4530 0.031 Uiso 1 1 calc R .
H2TB H 0.4121 0.1720 0.4535 0.031 Uiso 1 1 calc R .
C3T C 0.3787(2) 0.0928(2) 0.4054(3) 0.0297(10) Uani 1 1 d D U
H3TA H 0.3531 0.1115 0.3695 0.036 Uiso 1 1 calc R .
H3TB H 0.4002 0.0544 0.3889 0.036 Uiso 1 1 calc R .
C4T C 0.3317(3) 0.0753(3) 0.4593(3) 0.0391(13) Uani 1 1 d D U
H4TA H 0.2983 0.0462 0.4427 0.059 Uiso 1 1 calc GR .
H4TB H 0.3099 0.1131 0.4756 0.059 Uiso 1 1 calc GR .
H4TC H 0.3565 0.0553 0.4943 0.059 Uiso 1 1 calc GR .
C5T C 0.5934(2) 0.1926(2) 0.4324(2) 0.0223(9) Uani 1 1 d D U
H5TA H 0.6207 0.2256 0.4526 0.027 Uiso 1 1 calc R .
H5TB H 0.5754 0.1660 0.4674 0.027 Uiso 1 1 calc R .
C6T C 0.6376(2) 0.1523(2) 0.3887(2) 0.0262(9) Uani 1 1 d D U
H6TA H 0.6094 0.1248 0.3619 0.031 Uiso 1 1 calc R .
H6TB H 0.6629 0.1800 0.3594 0.031 Uiso 1 1 calc R .
C7T C 0.6858(3) 0.1121(2) 0.4274(3) 0.0336(11) Uani 1 1 d D U
H7TA H 0.7194 0.0948 0.3975 0.040 Uiso 1 1 calc R .
H7TB H 0.7091 0.1390 0.4590 0.040 Uiso 1 1 calc R .
C8T C 0.6531(4) 0.0588(3) 0.4631(3) 0.0467(15) Uani 1 1 d D U
H8TA H 0.6341 0.0294 0.4319 0.070 Uiso 1 1 calc GR .
H8TB H 0.6180 0.0753 0.4909 0.070 Uiso 1 1 calc GR .
H8TC H 0.6861 0.0372 0.4897 0.070 Uiso 1 1 calc GR .
C9T C 0.5574(2) 0.2659(2) 0.3182(2) 0.0207(8) Uani 1 1 d D U
H9TA H 0.5977 0.2896 0.3302 0.025 Uiso 1 1 calc R .
H9TB H 0.5708 0.2329 0.2873 0.025 Uiso 1 1 calc R .
C10T C 0.5098(2) 0.3104(2) 0.2839(2) 0.0223(9) Uani 1 1 d D U
H10C H 0.4695 0.2874 0.2708 0.027 Uiso 1 1 calc R .
H10D H 0.4965 0.3443 0.3139 0.027 Uiso 1 1 calc R .
C11T C 0.5425(3) 0.3387(2) 0.2245(2) 0.0297(10) Uani 1 1 d D U
H11C H 0.5575 0.3045 0.1957 0.036 Uiso 1 1 calc R .
H11D H 0.5821 0.3626 0.2381 0.036 Uiso 1 1 calc R .
C12T C 0.4966(3) 0.3819(2) 0.1868(2) 0.0339(11) Uani 1 1 d D U
H12D H 0.5206 0.4001 0.1503 0.051 Uiso 1 1 calc GR .
H12E H 0.4809 0.4154 0.2152 0.051 Uiso 1 1 calc GR .
H12F H 0.4587 0.3579 0.1707 0.051 Uiso 1 1 calc GR .
C13T C 0.4857(2) 0.2870(2) 0.4391(2) 0.0222(8) Uani 1 1 d D U
H13C H 0.4476 0.3041 0.4147 0.027 Uiso 1 1 calc R .
H13D H 0.4681 0.2663 0.4782 0.027 Uiso 1 1 calc R .
C14T C 0.5297(2) 0.3416(2) 0.4603(2) 0.0236(9) Uani 1 1 d D U
H14C H 0.5643 0.3260 0.4902 0.028 Uiso 1 1 calc R .
H14D H 0.5520 0.3597 0.4221 0.028 Uiso 1 1 calc R .
C15T C 0.4891(2) 0.3919(2) 0.4938(3) 0.0304(10) Uani 1 1 d D U
H15C H 0.4645 0.3729 0.5302 0.036 Uiso 1 1 calc R .
H15D H 0.4564 0.4090 0.4629 0.036 Uiso 1 1 calc R .
C16T C 0.5320(3) 0.4450(3) 0.5193(3) 0.0394(13) Uani 1 1 d D U
H16D H 0.5036 0.4788 0.5353 0.059 Uiso 1 1 calc GR .
H16E H 0.5601 0.4609 0.4845 0.059 Uiso 1 1 calc GR .
H16F H 0.5598 0.4295 0.5547 0.059 Uiso 1 1 calc GR .
P1X P 1.00946(5) 0.75514(5) 0.11006(5) 0.0200(2) Uani 1 1 d D U
C1X C 0.9791(2) 0.7174(2) 0.1818(2) 0.0222(9) Uani 1 1 d D U
H1XA H 0.9682 0.7499 0.2142 0.027 Uiso 1 1 calc R .
H1XB H 0.9377 0.6949 0.1711 0.027 Uiso 1 1 calc R .
C2X C 1.0283(2) 0.6711(2) 0.2119(2) 0.0288(10) Uani 1 1 d D U
H2XA H 1.0387 0.6381 0.1800 0.035 Uiso 1 1 calc R .
H2XB H 1.0699 0.6933 0.2224 0.035 Uiso 1 1 calc R .
C3X C 1.0018(3) 0.6409(3) 0.2724(3) 0.0428(13) Uani 1 1 d D U
H3XA H 0.9590 0.6207 0.2621 0.051 Uiso 1 1 calc R .
H3XB H 0.9931 0.6741 0.3047 0.051 Uiso 1 1 calc R .
C4X C 1.0469(3) 0.5927(2) 0.3023(3) 0.0324(11) Uani 1 1 d D U
H4XA H 1.0486 0.5556 0.2746 0.049 Uiso 1 1 calc GR .
H4XB H 1.0300 0.5811 0.3450 0.049 Uiso 1 1 calc GR .
H4XC H 1.0915 0.6103 0.3069 0.049 Uiso 1 1 calc GR .
C5X C 1.0770(2) 0.8058(2) 0.1317(2) 0.0221(9) Uani 1 1 d D U
H5XA H 1.0619 0.8347 0.1661 0.026 Uiso 1 1 calc R .
H5XB H 1.1132 0.7800 0.1499 0.026 Uiso 1 1 calc R .
C6X C 1.1047(2) 0.8446(2) 0.0759(2) 0.0260(9) Uani 1 1 d D U
H6XA H 1.1127 0.8170 0.0383 0.031 Uiso 1 1 calc R .
H6XB H 1.0717 0.8764 0.0629 0.031 Uiso 1 1 calc R .
C7X C 1.1688(2) 0.8771(2) 0.0940(3) 0.0309(11) Uani 1 1 d D U
H7XA H 1.1621 0.9007 0.1346 0.037 Uiso 1 1 calc R .
H7XB H 1.2033 0.8451 0.1021 0.037 Uiso 1 1 calc R .
C8X C 1.1928(3) 0.9215(3) 0.0421(3) 0.0394(13) Uani 1 1 d D U
H8XA H 1.1984 0.8986 0.0015 0.059 Uiso 1 1 calc GR .
H8XB H 1.2353 0.9396 0.0552 0.059 Uiso 1 1 calc GR .
H8XC H 1.1603 0.9550 0.0361 0.059 Uiso 1 1 calc GR .
C9X C 0.9450(2) 0.7998(2) 0.0718(2) 0.0257(9) Uani 1 1 d D U
H9XA H 0.9627 0.8184 0.0315 0.031 Uiso 1 1 calc R .
H9XB H 0.9086 0.7711 0.0595 0.031 Uiso 1 1 calc R .
C10X C 0.9167(3) 0.8521(3) 0.1139(3) 0.0386(12) Uani 1 1 d D U
H10A H 0.8983 0.8338 0.1540 0.046 Uiso 1 1 calc R .
H10B H 0.9527 0.8811 0.1262 0.046 Uiso 1 1 calc R .
C11X C 0.8627(4) 0.8883(4) 0.0788(3) 0.0532(17) Uani 1 1 d D U
H11A H 0.8816 0.9077 0.0395 0.064 Uiso 1 1 calc R .
H11B H 0.8275 0.8589 0.0650 0.064 Uiso 1 1 calc R .
C12X C 0.8328(5) 0.9385(5) 0.1205(5) 0.079(3) Uani 1 1 d D U
H12A H 0.7988 0.9609 0.0960 0.118 Uiso 1 1 calc GR .
H12B H 0.8674 0.9678 0.1340 0.118 Uiso 1 1 calc GR .
H12C H 0.8128 0.9193 0.1588 0.118 Uiso 1 1 calc GR .
C13X C 1.0363(2) 0.6954(2) 0.0544(2) 0.0244(9) Uani 1 1 d D U
H13A H 1.0514 0.7158 0.0142 0.029 Uiso 1 1 calc R .
H13B H 1.0749 0.6735 0.0735 0.029 Uiso 1 1 calc R .
C14X C 0.9838(2) 0.6468(2) 0.0372(2) 0.0257(9) Uani 1 1 d D U
H14A H 0.9633 0.6308 0.0773 0.031 Uiso 1 1 calc R .
H14B H 0.9487 0.6669 0.0111 0.031 Uiso 1 1 calc R .
C15X C 1.0130(3) 0.5925(2) -0.0006(2) 0.0300(10) Uani 1 1 d D U
H15A H 1.0375 0.6089 -0.0383 0.036 Uiso 1 1 calc R .
H15B H 1.0448 0.5697 0.0272 0.036 Uiso 1 1 calc R .
C16X C 0.9599(3) 0.5474(3) -0.0238(3) 0.0448(14) Uani 1 1 d D U
H16A H 0.9336 0.5674 -0.0578 0.067 Uiso 1 1 calc GR .
H16B H 0.9310 0.5363 0.0125 0.067 Uiso 1 1 calc GR .
H16C H 0.9808 0.5096 -0.0409 0.067 Uiso 1 1 calc GR .
Sb1 Sb 0.50157(2) 0.64756(2) 0.11353(2) 0.03084(7) Uani 1 1 d . U
F1A F 0.5399(2) 0.6397(3) 0.03208(18) 0.0581(11) Uani 1 1 d . U
F2A F 0.5857(2) 0.6502(2) 0.1508(2) 0.0640(12) Uani 1 1 d . U
F3A F 0.4639(2) 0.6559(3) 0.19569(19) 0.0741(15) Uani 1 1 d . U
F4A F 0.41725(18) 0.6467(2) 0.07589(19) 0.0572(10) Uani 1 1 d . U
F5A F 0.5003(2) 0.5598(2) 0.1207(2) 0.0625(12) Uani 1 1 d . U
F6A F 0.5037(3) 0.7355(2) 0.1046(3) 0.0679(13) Uani 1 1 d . U
Sb2 Sb 0.01362(2) 0.32848(2) 0.39185(2) 0.03031(7) Uani 1 1 d . U
F1B F 0.0450(3) 0.3418(2) 0.4761(2) 0.0702(14) Uani 1 1 d . U
F2B F 0.10124(17) 0.3206(2) 0.3633(2) 0.0595(11) Uani 1 1 d . U
F3B F -0.0190(2) 0.3160(2) 0.30785(18) 0.0572(11) Uani 1 1 d . U
F4B F -0.07406(18) 0.3345(2) 0.42215(19) 0.0570(11) Uani 1 1 d . U
F5B F 0.0158(2) 0.4153(2) 0.3769(3) 0.0613(11) Uani 1 1 d . U
F6B F 0.0120(2) 0.2414(2) 0.4081(3) 0.0618(11) Uani 1 1 d . U
O2S O 0.8218(3) 0.5080(3) -0.1961(3) 0.0718(17) Uani 1 1 d D U
H2S H 0.8033 0.5271 -0.1656 0.108 Uiso 1 1 calc GR .
C2S C 0.7711(5) 0.4852(6) -0.2419(6) 0.099(4) Uani 1 1 d D U
H2SA H 0.7292 0.4787 -0.2190 0.148 Uiso 1 1 calc GR .
H2SB H 0.7857 0.4456 -0.2609 0.148 Uiso 1 1 calc GR .
H2SC H 0.7646 0.5162 -0.2762 0.148 Uiso 1 1 calc GR .
O1S O 0.9492(3) 0.4600(3) -0.1803(4) 0.0704(16) Uani 1 1 d D U
H1S H 0.9149 0.4638 -0.2030 0.106 Uiso 1 1 calc GR .
C1S C 0.9963(4) 0.5061(4) -0.1988(4) 0.0563(17) Uani 1 1 d D U
H1SA H 1.0065 0.5328 -0.1616 0.085 Uiso 1 1 calc GR .
H1SB H 0.9779 0.5318 -0.2337 0.085 Uiso 1 1 calc GR .
H1SC H 1.0368 0.4856 -0.2138 0.085 Uiso 1 1 calc GR .
O3S O 0.4408(3) 0.5400(2) 0.7103(3) 0.0604(14) Uani 1 1 d D U
H3S H 0.4072 0.5351 0.6868 0.091 Uiso 1 1 calc GR .
C3S C 0.4860(4) 0.4896(4) 0.6999(4) 0.0607(19) Uani 1 1 d D U
H3SA H 0.5314 0.5042 0.7071 0.091 Uiso 1 1 calc GR .
H3SB H 0.4816 0.4744 0.6554 0.091 Uiso 1 1 calc GR .
H3SC H 0.4761 0.4555 0.7300 0.091 Uiso 1 1 calc GR .
O4S O 0.3138(3) 0.5008(3) 0.6942(3) 0.0659(16) Uani 1 1 d D U
H4S H 0.2987 0.4779 0.6647 0.099 Uiso 1 1 calc GR .
C4S C 0.2670(5) 0.5051(6) 0.7448(4) 0.084(3) Uani 1 1 d D U
H4SA H 0.2678 0.4666 0.7704 0.125 Uiso 1 1 calc GR .
H4SB H 0.2227 0.5110 0.7265 0.125 Uiso 1 1 calc GR .
H4SC H 0.2779 0.5408 0.7726 0.125 Uiso 1 1 calc GR .

loop_
_atom_site_aniso_label
_atom_site_aniso_U_11
_atom_site_aniso_U_22
_atom_site_aniso_U_33
_atom_site_aniso_U_23
_atom_site_aniso_U_13
_atom_site_aniso_U_12
O1A 0.0335(18) 0.042(2) 0.0266(17) -0.0040(16) 0.0003(15) 0.0176(16)
N1A 0.0215(17) 0.030(2) 0.0201(17) 0.0026(16) -0.0007(13) 0.0037(17)
N2A 0.0246(17) 0.0272(19) 0.0173(16) 0.0007(15) -0.0001(13) 0.0052(17)
C1A 0.022(2) 0.026(2) 0.022(2) 0.0038(17) -0.0035(17) -0.0017(17)
C2A 0.021(2) 0.022(2) 0.019(2) 0.0015(16) 0.0013(16) 0.0016(17)
C3A 0.027(2) 0.022(2) 0.024(2) 0.0028(17) -0.0035(18) 0.0008(17)
C4A 0.038(3) 0.021(2) 0.028(2) -0.0017(18) -0.007(2) 0.006(2)
C5A 0.050(3) 0.022(2) 0.032(3) -0.0023(19) -0.014(2) 0.004(2)
C6A 0.038(3) 0.025(2) 0.023(2) -0.0013(18) -0.0061(19) 0.003(2)
C7A 0.022(2) 0.034(2) 0.017(2) 0.0035(17) 0.0056(16) 0.0075(18)
C8A 0.026(2) 0.030(2) 0.0159(19) 0.0028(17) 0.0034(16) 0.0048(18)
O1B 0.0218(15) 0.0338(18) 0.0311(18) 0.0059(15) -0.0017(14) -0.0057(13)
N1B 0.0210(18) 0.028(2) 0.0218(18) 0.0021(15) -0.0021(14) -0.0013(15)
N2B 0.0209(18) 0.0256(19) 0.0213(18) 0.0015(14) -0.0025(14) -0.0004(14)
C1B 0.022(2) 0.022(2) 0.026(2) 0.0031(17) -0.0043(16) 0.0025(17)
C2B 0.020(2) 0.022(2) 0.023(2) 0.0014(17) -0.0036(16) 0.0022(16)
C3B 0.031(2) 0.025(2) 0.025(2) 0.0034(18) -0.0067(18) 0.0012(19)
C4B 0.034(3) 0.021(2) 0.031(2) 0.0045(18) -0.0042(19) -0.0024(19)
C5B 0.039(3) 0.018(2) 0.034(3) 0.0000(19) -0.007(2) -0.0023(19)
C6B 0.028(2) 0.023(2) 0.024(2) -0.0002(17) -0.0053(18) 0.0005(18)
C7B 0.0162(18) 0.029(2) 0.026(2) 0.0027(18) -0.0021(16) 0.0048(17)
C8B 0.023(2) 0.035(3) 0.024(2) 0.0039(18) 0.0005(17) 0.0039(18)
O1C 0.0283(17) 0.0309(18) 0.0264(17) 0.0051(14) -0.0018(14) 0.0017(14)
N1C 0.0215(18) 0.029(2) 0.0241(19) -0.0003(16) 0.0000(15) -0.0018(15)
N2C 0.0194(17) 0.027(2) 0.0239(18) 0.0026(15) -0.0021(14) -0.0005(15)
C1C 0.027(2) 0.024(2) 0.024(2) -0.0005(17) -0.0032(17) -0.0008(18)
C2C 0.024(2) 0.024(2) 0.023(2) 0.0014(17) -0.0033(17) 0.0014(17)
C3C 0.037(3) 0.023(2) 0.035(3) 0.0014(19) 0.000(2) 0.000(2)
C4C 0.052(3) 0.031(3) 0.034(3) 0.006(2) -0.001(2) 0.011(3)
C5C 0.048(3) 0.030(3) 0.036(3) 0.002(2) -0.003(2) 0.011(2)
C6C 0.029(2) 0.031(3) 0.034(3) -0.003(2) -0.004(2) 0.008(2)
C7C 0.0200(19) 0.023(2) 0.022(2) -0.0010(16) -0.0043(15) -0.0023(16)
C8C 0.0171(19) 0.030(2) 0.024(2) 0.0028(17) -0.0038(15) 0.0007(17)
O1D 0.0348(19) 0.0276(17) 0.0267(16) -0.0107(13) -0.0007(14) -0.0003(15)
N2D 0.0241(17) 0.029(2) 0.0215(18) -0.0063(15) 0.0020(14) 0.0002(15)
N1D 0.0227(18) 0.027(2) 0.026(2) -0.0069(15) 0.0015(14) 0.0012(15)
C2D 0.024(2) 0.024(2) 0.021(2) -0.0038(17) 0.0031(16) -0.0003(17)
C1D 0.025(2) 0.023(2) 0.023(2) -0.0040(17) 0.0020(17) -0.0001(17)
C6D 0.027(2) 0.027(2) 0.027(2) -0.0046(18) 0.0051(18) 0.0028(18)
C5D 0.035(3) 0.023(2) 0.036(3) -0.007(2) 0.005(2) 0.0022(19)
C4D 0.035(3) 0.026(2) 0.041(3) -0.005(2) 0.008(2) -0.002(2)
C3D 0.029(2) 0.026(2) 0.038(3) -0.004(2) 0.006(2) -0.0008(19)
C7D 0.027(2) 0.028(2) 0.0177(19) -0.0034(16) -0.0002(17) 0.0018(17)
C8D 0.024(2) 0.034(3) 0.023(2) -0.0065(19) -0.0010(17) 0.0002(18)
O1E 0.043(2) 0.037(2) 0.033(2) 0.0142(16) -0.0056(16) -0.0175(17)
N1E 0.028(2) 0.0203(18) 0.0215(18) 0.0031(14) -0.0054(15) -0.0070(15)
N2E 0.0253(19) 0.027(2) 0.0160(17) 0.0009(14) 0.0027(14) -0.0016(15)
C1E 0.027(2) 0.017(2) 0.021(2) -0.0005(15) -0.0006(17) -0.0012(16)
C2E 0.028(2) 0.021(2) 0.020(2) 0.0020(16) -0.0020(17) -0.0017(17)
C3E 0.050(3) 0.023(2) 0.041(3) 0.000(2) -0.017(2) -0.007(2)
C4E 0.067(4) 0.034(3) 0.059(4) 0.019(3) -0.027(3) -0.026(3)
C5E 0.059(4) 0.031(3) 0.045(3) 0.017(2) -0.016(3) -0.014(3)
C6E 0.035(3) 0.027(2) 0.026(2) 0.0082(18) -0.0042(19) -0.003(2)
C7E 0.026(2) 0.026(2) 0.022(2) 0.0008(17) 0.0020(16) -0.0031(18)
C8E 0.028(2) 0.032(2) 0.013(2) -0.0009(17) 0.0029(16) 0.0057(18)
O1F 0.0310(18) 0.0329(18) 0.0277(18) -0.0017(14) 0.0000(14) 0.0152(15)
N1F 0.0252(18) 0.0204(19) 0.0231(18) 0.0004(14) -0.0042(14) 0.0008(14)
N2F 0.0225(18) 0.0263(19) 0.0236(19) -0.0034(15) 0.0006(14) -0.0011(15)
C1F 0.027(2) 0.017(2) 0.029(2) 0.0029(16) 0.0044(18) 0.0000(17)
C2F 0.029(2) 0.020(2) 0.032(2) -0.0021(18) 0.0068(18) -0.0002(18)
C3F 0.070(4) 0.024(3) 0.039(3) -0.005(2) 0.014(3) -0.003(3)
C4F 0.076(5) 0.025(3) 0.053(4) 0.006(2) 0.024(3) 0.017(3)
C5F 0.070(4) 0.030(3) 0.048(3) 0.016(2) 0.023(3) 0.017(3)
C6F 0.039(3) 0.033(3) 0.040(3) 0.015(2) 0.007(2) 0.012(2)
C7F 0.0163(18) 0.028(2) 0.021(2) -0.0026(17) -0.0023(15) 0.0012(16)
C8F 0.022(2) 0.023(2) 0.025(2) 0.0016(17) -0.0001(16) -0.0031(17)
O1G 0.0397(19) 0.0343(19) 0.0300(18) -0.0116(16) 0.0045(16) -0.0125(15)
N1G 0.0235(16) 0.0231(18) 0.0219(17) -0.0030(15) 0.0016(14) -0.0016(15)
N2G 0.0198(17) 0.031(2) 0.0233(18) -0.0058(15) 0.0002(14) -0.0015(15)
C1G 0.0188(19) 0.022(2) 0.0185(19) 0.0008(15) 0.0004(15) 0.0012(16)
C2G 0.0161(19) 0.025(2) 0.0188(19) -0.0027(16) 0.0001(15) 0.0010(16)
C3G 0.022(2) 0.025(2) 0.027(2) -0.0018(17) 0.0027(17) 0.0045(17)
C4G 0.028(2) 0.023(2) 0.026(2) -0.0029(17) 0.0028(18) 0.0019(17)
C5G 0.031(2) 0.022(2) 0.027(2) -0.0005(17) 0.0053(18) -0.0019(17)
C6G 0.021(2) 0.022(2) 0.026(2) -0.0005(17) 0.0018(16) -0.0004(17)
C7G 0.025(2) 0.029(2) 0.018(2) -0.0037(17) -0.0014(16) -0.0033(18)
C8G 0.019(2) 0.044(3) 0.019(2) -0.0032(19) -0.0005(15) -0.0071(19)
O1H 0.0302(17) 0.0217(15) 0.0199(14) 0.0063(11) -0.0009(13) 0.0037(13)
N1H 0.0243(19) 0.0186(18) 0.0195(18) 0.0016(14) 0.0016(14) 0.0041(14)
N2H 0.0248(18) 0.0204(18) 0.0166(17) 0.0015(14) 0.0007(14) 0.0033(14)
C1H 0.035(2) 0.0164(19) 0.019(2) -0.0001(15) 0.0018(17) 0.0033(17)
C2H 0.031(2) 0.018(2) 0.0180(19) -0.0001(16) 0.0005(17) 0.0032(16)
C3H 0.039(3) 0.021(2) 0.032(2) 0.0015(19) 0.002(2) 0.0096(19)
C4H 0.051(3) 0.026(3) 0.036(3) 0.009(2) -0.002(2) 0.007(2)
C5H 0.047(3) 0.023(2) 0.035(3) 0.008(2) 0.001(2) -0.001(2)
C6H 0.036(3) 0.026(2) 0.022(2) 0.0034(18) 0.0005(19) -0.0041(19)
C7H 0.025(2) 0.020(2) 0.0161(17) -0.0013(14) -0.0003(15) 0.0014(15)
C8H 0.023(2) 0.025(2) 0.021(2) -0.0034(17) -0.0007(16) 0.0005(17)
O1I 0.0325(18) 0.044(2) 0.0286(18) -0.0059(16) -0.0003(16) -0.0151(16)
N1I 0.0211(16) 0.0300(19) 0.0221(17) 0.0005(16) -0.0010(13) -0.0046(17)
N2I 0.0223(17) 0.028(2) 0.0215(17) 0.0001(15) -0.0016(14) -0.0011(15)
C1I 0.023(2) 0.025(2) 0.023(2) 0.0048(17) -0.0017(17) 0.0003(17)
C2I 0.020(2) 0.021(2) 0.021(2) 0.0018(16) 0.0003(16) 0.0000(16)
C3I 0.029(2) 0.025(2) 0.027(2) 0.0069(18) 0.0030(18) -0.0012(18)
C4I 0.030(2) 0.021(2) 0.034(3) 0.0002(19) 0.0051(19) -0.0011(18)
C5I 0.035(3) 0.018(2) 0.037(3) 0.0008(19) 0.007(2) -0.0016(19)
C6I 0.030(2) 0.021(2) 0.026(2) 0.0018(17) 0.0043(18) -0.0013(18)
C7I 0.022(2) 0.033(2) 0.019(2) 0.0015(17) -0.0040(16) -0.0036(17)
C8I 0.024(2) 0.035(2) 0.016(2) -0.0033(17) -0.0025(16) -0.0023(19)
O1J 0.0228(17) 0.045(2) 0.036(2) -0.0064(16) -0.0045(14) 0.0074(15)
N1J 0.0238(18) 0.030(2) 0.0223(18) 0.0016(15) 0.0024(14) -0.0034(16)
N2J 0.0230(18) 0.042(2) 0.0238(18) -0.0049(18) 0.0028(14) -0.0065(19)
C1J 0.029(2) 0.028(2) 0.025(2) 0.0023(18) 0.0034(17) -0.0112(18)
C2J 0.026(2) 0.035(3) 0.022(2) 0.0021(18) 0.0043(17) -0.0048(19)
C3J 0.044(3) 0.039(3) 0.022(2) 0.007(2) 0.005(2) -0.014(2)
C4J 0.053(3) 0.029(3) 0.029(3) 0.011(2) 0.005(2) -0.004(2)
C5J 0.063(4) 0.026(2) 0.029(3) 0.004(2) 0.008(3) -0.006(2)
C6J 0.038(3) 0.028(2) 0.023(2) 0.0034(19) 0.0056(19) -0.004(2)
C7J 0.018(2) 0.040(2) 0.027(2) -0.0043(19) -0.0010(18) -0.0048(18)
C8J 0.022(2) 0.039(3) 0.024(2) 0.001(2) -0.0001(16) -0.005(2)
O1K 0.0316(18) 0.051(2) 0.0333(18) -0.0044(18) 0.0001(14) -0.0105(18)
N1K 0.021(2) 0.041(2) 0.036(2) -0.0045(19) -0.0022(17) -0.0013(17)
N2K 0.0197(19) 0.045(2) 0.029(2) -0.0089(18) -0.0014(15) -0.0027(17)
C1K 0.025(2) 0.035(3) 0.034(3) -0.009(2) 0.0007(19) 0.000(2)
C2K 0.024(2) 0.037(3) 0.030(2) -0.009(2) -0.0001(19) 0.001(2)
C3K 0.041(3) 0.038(3) 0.045(3) -0.007(2) -0.007(2) 0.007(2)
C4K 0.053(3) 0.042(3) 0.046(3) -0.004(3) -0.006(3) -0.004(3)
C5K 0.044(3) 0.040(3) 0.048(3) -0.008(2) 0.001(3) -0.005(2)
C6K 0.032(3) 0.039(3) 0.041(3) -0.011(2) 0.003(2) -0.004(2)
C7K 0.022(2) 0.045(3) 0.029(2) -0.008(2) 0.0030(18) -0.003(2)
C8K 0.018(2) 0.055(3) 0.026(2) -0.011(2) 0.0035(17) -0.002(2)
O1L 0.0264(16) 0.0321(18) 0.0389(19) -0.0116(15) -0.0005(15) 0.0000(14)
N1L 0.0209(19) 0.033(2) 0.036(2) -0.0079(18) -0.0044(16) -0.0022(16)
N2L 0.0255(18) 0.030(2) 0.0214(19) -0.0044(16) -0.0004(15) -0.0019(15)
C1L 0.034(3) 0.030(2) 0.025(2) -0.0042(19) 0.0009(19) -0.008(2)
C2L 0.036(3) 0.028(2) 0.019(2) -0.0041(18) -0.0002(18) -0.0028(19)
C3L 0.047(3) 0.031(3) 0.039(3) 0.003(2) 0.003(3) 0.002(2)
C4L 0.066(4) 0.028(3) 0.049(3) -0.006(2) 0.007(3) -0.004(3)
C5L 0.064(4) 0.032(3) 0.047(4) -0.009(3) 0.008(3) -0.014(3)
C6L 0.044(3) 0.039(3) 0.035(3) -0.007(2) -0.002(2) -0.015(2)
C7L 0.025(2) 0.034(2) 0.021(2) -0.0069(17) -0.0024(18) -0.0014(18)
C8L 0.025(2) 0.047(3) 0.033(3) -0.008(2) -0.0002(19) -0.003(2)
O1M 0.0330(19) 0.040(2) 0.0242(17) 0.0065(15) 0.0000(14) 0.0122(16)
N1M 0.0245(18) 0.0221(19) 0.0205(17) -0.0022(14) 0.0021(14) 0.0020(14)
N2M 0.027(2) 0.032(2) 0.0192(18) -0.0044(16) 0.0026(15) 0.0026(16)
C1M 0.027(2) 0.020(2) 0.032(2) -0.0018(17) 0.0083(18) 0.0023(17)
C2M 0.029(2) 0.023(2) 0.025(2) -0.0009(17) 0.0065(18) 0.0017(18)
C3M 0.053(3) 0.023(3) 0.048(3) -0.002(2) 0.023(3) 0.006(2)
C4M 0.074(5) 0.036(3) 0.059(4) 0.016(3) 0.033(3) 0.026(3)
C5M 0.082(5) 0.032(3) 0.054(4) 0.017(3) 0.036(3) 0.015(3)
C6M 0.039(3) 0.030(3) 0.032(3) 0.008(2) 0.014(2) 0.008(2)
C7M 0.023(2) 0.032(2) 0.0193(19) -0.0018(18) -0.0015(15) -0.0006(19)
C8M 0.024(2) 0.039(3) 0.018(2) -0.0044(19) -0.0014(17) -0.0008(19)
O1N 0.0206(15) 0.0289(17) 0.0262(17) -0.0010(13) 0.0016(12) -0.0047(12)
N1N 0.0232(18) 0.0205(18) 0.0196(17) -0.0012(14) 0.0019(14) -0.0025(14)
N2N 0.0195(17) 0.0220(18) 0.0217(18) -0.0008(14) 0.0005(14) 0.0024(14)
C1N 0.023(2) 0.017(2) 0.023(2) 0.0015(16) -0.0009(16) 0.0028(16)
C2N 0.020(2) 0.017(2) 0.022(2) -0.0012(15) 0.0004(16) 0.0032(16)
C3N 0.034(3) 0.015(2) 0.029(2) -0.0023(17) -0.0007(19) 0.0023(18)
C4N 0.033(2) 0.019(2) 0.038(3) -0.0009(19) 0.001(2) -0.0043(18)
C5N 0.031(2) 0.023(2) 0.035(3) 0.0067(19) -0.001(2) -0.0026(19)
C6N 0.026(2) 0.024(2) 0.023(2) 0.0027(17) 0.0002(17) -0.0026(18)
C7N 0.0158(18) 0.0215(19) 0.025(2) -0.0013(16) -0.0006(16) 0.0031(15)
C8N 0.0215(19) 0.024(2) 0.021(2) -0.0024(16) -0.0002(15) 0.0024(17)
O1O 0.0335(18) 0.0283(17) 0.0277(17) -0.0079(13) -0.0024(14) 0.0077(14)
N1O 0.0237(18) 0.029(2) 0.0241(19) -0.0002(16) -0.0033(16) 0.0050(15)
N2O 0.0192(17) 0.0250(18) 0.0213(18) -0.0003(14) 0.0003(14) 0.0024(15)
C1O 0.021(2) 0.026(2) 0.027(2) 0.0064(17) 0.0001(17) 0.0019(16)
C2O 0.021(2) 0.025(2) 0.022(2) 0.0029(16) 0.0031(16) 0.0035(16)
C3O 0.027(2) 0.028(2) 0.036(3) 0.005(2) -0.0025(19) -0.0014(19)
C4O 0.035(3) 0.023(2) 0.053(3) 0.001(2) -0.009(2) 0.003(2)
C5O 0.033(3) 0.025(3) 0.052(3) 0.009(2) -0.007(2) 0.004(2)
C6O 0.026(2) 0.027(2) 0.037(3) 0.0042(19) -0.0039(19) 0.0035(19)
C7O 0.023(2) 0.027(2) 0.021(2) 0.0001(16) 0.0024(16) 0.0012(17)
C8O 0.0182(19) 0.027(2) 0.023(2) -0.0003(17) 0.0015(16) 0.0030(17)
O1P 0.0299(15) 0.0330(18) 0.0221(14) 0.0071(14) 0.0003(13) 0.0005(15)
N2P 0.0265(19) 0.0252(19) 0.0202(18) 0.0004(15) -0.0027(14) -0.0012(15)
N1P 0.0267(19) 0.0253(19) 0.0219(18) 0.0005(15) -0.0026(15) 0.0001(15)
C2P 0.034(2) 0.021(2) 0.018(2) -0.0007(17) -0.0016(18) -0.0016(17)
C1P 0.032(2) 0.026(2) 0.023(2) 0.0000(17) 0.0017(19) 0.0012(18)
C6P 0.039(3) 0.030(2) 0.027(2) 0.0029(19) -0.003(2) 0.001(2)
C5P 0.052(3) 0.027(2) 0.035(3) 0.008(2) 0.000(2) 0.001(2)
C4P 0.052(3) 0.029(3) 0.038(3) 0.009(2) 0.001(2) -0.007(2)
C3P 0.042(3) 0.028(2) 0.032(3) 0.001(2) 0.001(2) -0.008(2)
C7P 0.028(2) 0.027(2) 0.0148(19) -0.0025(16) 0.0002(16) 0.0017(17)
C8P 0.027(2) 0.037(3) 0.020(2) -0.0009(19) -0.0019(17) 0.0040(19)
P1T 0.0204(5) 0.0198(5) 0.0153(5) -0.0005(4) -0.0001(4) -0.0039(4)
C1T 0.026(2) 0.020(2) 0.024(2) -0.0041(16) -0.0036(17) -0.0011(17)
C2T 0.025(2) 0.025(2) 0.028(2) 0.0016(18) -0.0018(17) -0.0039(18)
C3T 0.026(2) 0.023(2) 0.040(3) -0.0002(19) -0.0009(19) -0.0046(18)
C4T 0.033(3) 0.032(3) 0.052(3) 0.007(2) 0.003(2) -0.012(2)
C5T 0.025(2) 0.024(2) 0.018(2) 0.0022(16) -0.0009(16) -0.0027(17)
C6T 0.028(2) 0.026(2) 0.024(2) 0.0019(19) 0.0038(17) 0.0018(19)
C7T 0.032(3) 0.033(3) 0.036(3) 0.001(2) -0.001(2) 0.006(2)
C8T 0.067(4) 0.031(3) 0.042(3) 0.008(2) 0.010(3) 0.013(3)
C9T 0.025(2) 0.021(2) 0.0166(19) -0.0019(15) 0.0011(16) -0.0038(17)
C10T 0.025(2) 0.023(2) 0.0193(19) -0.0031(15) -0.0004(16) 0.0004(17)
C11T 0.041(3) 0.026(2) 0.022(2) 0.0017(18) 0.0045(18) 0.003(2)
C12T 0.054(3) 0.025(2) 0.022(2) 0.0021(17) -0.007(2) 0.001(2)
C13T 0.023(2) 0.024(2) 0.0202(19) 0.0003(16) 0.0019(16) -0.0022(17)
C14T 0.022(2) 0.026(2) 0.022(2) -0.0005(16) 0.0013(16) -0.0034(17)
C15T 0.031(2) 0.031(2) 0.030(2) -0.0063(18) 0.003(2) 0.001(2)
C16T 0.048(3) 0.030(3) 0.041(3) -0.013(2) 0.001(2) -0.002(2)
P1X 0.0187(5) 0.0219(5) 0.0193(5) -0.0012(4) 0.0026(4) -0.0005(4)
C1X 0.021(2) 0.027(2) 0.0191(19) -0.0011(16) 0.0035(16) 0.0005(17)
C2X 0.024(2) 0.034(3) 0.028(2) 0.0036(19) 0.0024(18) 0.0038(19)
C3X 0.038(3) 0.045(3) 0.045(3) 0.018(3) 0.016(2) 0.015(3)
C4X 0.040(3) 0.029(3) 0.028(2) 0.002(2) -0.005(2) 0.002(2)
C5X 0.019(2) 0.022(2) 0.025(2) -0.0051(16) 0.0002(16) 0.0035(16)
C6X 0.026(2) 0.022(2) 0.031(2) -0.0004(17) 0.0024(18) -0.0032(17)
C7X 0.027(2) 0.027(2) 0.038(3) -0.004(2) 0.0027(19) -0.0060(19)
C8X 0.036(3) 0.024(3) 0.058(4) 0.000(2) 0.012(3) -0.008(2)
C9X 0.022(2) 0.031(2) 0.024(2) 0.0012(18) -0.0002(17) -0.0027(18)
C10X 0.040(3) 0.035(3) 0.041(3) -0.001(2) -0.003(2) 0.014(2)
C11X 0.051(4) 0.057(4) 0.052(4) 0.008(3) -0.004(3) 0.025(3)
C12X 0.079(6) 0.075(6) 0.083(6) -0.009(5) -0.004(5) 0.047(5)
C13X 0.022(2) 0.030(2) 0.021(2) -0.0020(17) 0.0028(16) -0.0008(18)
C14X 0.027(2) 0.027(2) 0.022(2) -0.0026(18) 0.0036(16) -0.004(2)
C15X 0.038(3) 0.025(2) 0.027(2) -0.0025(18) -0.001(2) 0.000(2)
C16X 0.063(4) 0.027(3) 0.045(3) -0.009(2) 0.000(3) -0.012(3)
Sb1 0.02669(14) 0.04152(18) 0.02430(14) -0.00179(13) -0.00274(13) 0.00395(14)
F1A 0.051(2) 0.084(3) 0.0386(18) -0.010(2) 0.0162(16) -0.019(2)
F2A 0.046(2) 0.074(3) 0.073(3) -0.029(2) -0.0246(19) 0.015(2)
F3A 0.080(3) 0.111(4) 0.0308(18) 0.003(2) 0.0075(18) 0.041(3)
F4A 0.0387(18) 0.081(3) 0.052(2) 0.026(2) -0.0084(15) -0.008(2)
F5A 0.062(3) 0.046(2) 0.080(3) 0.013(2) 0.002(2) 0.0015(19)
F6A 0.071(3) 0.042(2) 0.091(3) 0.000(2) -0.005(3) 0.004(2)
Sb2 0.02287(13) 0.03905(17) 0.02901(15) -0.00362(14) -0.00166(12) 0.00755(13)
F1B 0.084(3) 0.083(3) 0.044(2) -0.020(2) -0.029(2) 0.034(3)
F2B 0.0268(16) 0.066(3) 0.085(3) -0.025(2) 0.0101(16) -0.0003(17)
F3B 0.056(2) 0.078(3) 0.0372(18) 0.0005(18) -0.0084(16) -0.014(2)
F4B 0.0377(18) 0.082(3) 0.051(2) 0.018(2) 0.0166(15) 0.021(2)
F5B 0.057(3) 0.039(2) 0.088(3) 0.004(2) -0.001(2) 0.0027(18)
F6B 0.061(3) 0.044(2) 0.080(3) 0.010(2) 0.002(2) 0.0055(19)
O2S 0.083(4) 0.059(3) 0.073(4) 0.014(3) 0.044(3) 0.026(3)
C2S 0.094(7) 0.077(7) 0.125(9) -0.033(6) 0.038(6) 0.011(6)
O1S 0.066(4) 0.043(3) 0.102(5) 0.004(3) 0.010(3) -0.003(3)
C1S 0.064(4) 0.057(4) 0.048(4) 0.008(3) 0.006(3) 0.000(4)
O3S 0.069(3) 0.042(3) 0.070(3) 0.001(2) -0.023(3) 0.004(2)
C3S 0.071(5) 0.056(4) 0.055(4) 0.003(3) 0.020(4) 0.002(4)
O4S 0.080(4) 0.070(4) 0.048(3) -0.019(3) 0.003(3) -0.040(3)
C4S 0.084(6) 0.117(8) 0.050(4) -0.035(5) 0.007(4) -0.043(6)

loop_
_atom_type_symbol
_atom_type_description
_atom_type_scat_dispersion_real
_atom_type_scat_dispersion_imag
_atom_type_scat_source
C C 0.0181 0.0091 'International Tables Vol C Tables 4.2.6.8 and 6.1.1.4'
H H 0.0000 0.0000 'International Tables Vol C Tables 4.2.6.8 and 6.1.1.4'
N N 0.0311 0.0180 'International Tables Vol C Tables 4.2.6.8 and 6.1.1.4'
O O 0.0492 0.0322 'International Tables Vol C Tables 4.2.6.8 and 6.1.1.4'
F F 0.0727 0.0534 'International Tables Vol C Tables 4.2.6.8 and 6.1.1.4'
P P 0.2955 0.4335 'International Tables Vol C Tables 4.2.6.8 and 6.1.1.4'
Sb Sb -0.0562 5.8946 'International Tables Vol C Tables 4.2.6.8 and 6.1.1.4'

loop_
_exptl_crystal_face_index_h
_exptl_crystal_face_index_k
_exptl_crystal_face_index_l
_exptl_crystal_face_perp_dist
_exptl_oxdiff_crystal_face_indexfrac_h
_exptl_oxdiff_crystal_face_indexfrac_k
_exptl_oxdiff_crystal_face_indexfrac_l
_exptl_oxdiff_crystal_face_x
_exptl_oxdiff_crystal_face_y
_exptl_oxdiff_crystal_face_z
1 1 1 0.0822 0.9995 1.0003 0.9996 -0.1257 0.0267 -0.0062
-1 -1 -1 0.0706 -0.9995 -1.0003 -0.9996 0.1257 -0.0267 0.0062
0 1 -1 0.0456 -0.0012 0.9997 -0.9996 0.0131 0.0667 0.0781
0 -1 1 0.0600 0.0012 -0.9997 0.9996 -0.0131 -0.0667 -0.0781
1 0 -2 0.0639 1.0002 -0.0002 -1.9993 0.0277 -0.0297 0.1621
-1 0 2 0.0754 -1.0002 0.0002 1.9993 -0.0277 0.0297 -0.1621
-2 0 1 0.0773 -2.0007 -0.0002 0.9998 0.0695 0.0671 -0.1394
1 0 0 0.0740 1.0004 0.0002 -0.0001 -0.0556 -0.0348 0.0389
1 0 1 0.0638 1.0006 0.0004 0.9995 -0.0972 -0.0374 -0.0227
1 -1 1 0.0592 1.0016 -0.9995 0.9995 -0.0686 -0.1015 -0.0392
1 -1 -1 0.0626 1.0014 -0.9999 -0.9998 0.0146 -0.0964 0.0839
1 -2 1 0.0684 1.0027 -1.9993 0.9994 -0.0401 -0.1656 -0.0558
0 1 0 0.0756 -0.0011 0.9999 0.0001 -0.0285 0.0641 0.0165
-4 11 -8 0.0427 -4.0145 10.9960 -7.9959 0.2413 0.8649 0.5190
-2 -1 1 0.0759 -1.9997 -1.0000 0.9997 0.0981 0.0030 -0.1559
0 -1 0 0.0742 0.0011 -0.9999 -0.0001 0.0285 -0.0641 -0.0165

loop_
_geom_angle_atom_site_label_1
_geom_angle_atom_site_label_2
_geom_angle_atom_site_label_3
_geom_angle
C7A N1A C1A 108.6(3)
C7A N1A C8B 121.6(4)
C8B N1A C1A 121.5(4)
C7A N2A C2A 107.9(3)
C7A N2A C8A 121.2(4)
C8A N2A C2A 124.6(3)
N1A C1A H1A 108.5
N1A C1A C2A 99.8(3)
N1A C1A C6A 120.0(4)
C2A C1A H1A 108.5
C6A C1A H1A 108.5
C6A C1A C2A 111.0(4)
N2A C2A C1A 100.5(3)
N2A C2A H2A 108.5
N2A C2A C3A 120.4(4)
C1A C2A H2A 108.5
C3A C2A C1A 109.9(4)
C3A C2A H2A 108.5
C2A C3A H3AA 110.6
C2A C3A H3AB 110.6
C2A C3A C4A 105.6(4)
H3AA C3A H3AB 108.7
C4A C3A H3AA 110.6
C4A C3A H3AB 110.6
C3A C4A H4AA 109.1
C3A C4A H4AB 109.1
H4AA C4A H4AB 107.8
C5A C4A C3A 112.6(4)
C5A C4A H4AA 109.1
C5A C4A H4AB 109.1
C4A C5A H5AA 109.2
C4A C5A H5AB 109.2
C4A C5A C6A 112.3(4)
H5AA C5A H5AB 107.9
C6A C5A H5AA 109.2
C6A C5A H5AB 109.2
C1A C6A C5A 105.4(4)
C1A C6A H6AA 110.7
C1A C6A H6AB 110.7
C5A C6A H6AA 110.7
C5A C6A H6AB 110.7
H6AA C6A H6AB 108.8
O1A C7A N1A 125.0(4)
O1A C7A N2A 126.3(4)
N1A C7A N2A 108.7(4)
N2A C8A H8AA 108.3
N2A C8A H8AB 108.3
H8AA C8A H8AB 107.4
N2H C8A N2A 115.9(4)
N2H C8A H8AA 108.3
N2H C8A H8AB 108.3
C7B N1B C1B 108.8(3)
C7B N1B C8B 122.0(4)
C8B N1B C1B 123.2(4)
C7B N2B C2B 107.8(3)
C7B N2B C8C 119.9(4)
C8C N2B C2B 124.4(4)
N1B C1B H1B 108.4
N1B C1B C2B 100.5(3)
N1B C1B C6B 119.6(4)
C2B C1B H1B 108.4
C2B C1B C6B 110.9(4)
C6B C1B H1B 108.4
N2B C2B C1B 100.6(3)
N2B C2B H2B 108.4
N2B C2B C3B 120.8(4)
C1B C2B H2B 108.4
C1B C2B C3B 109.6(4)
C3B C2B H2B 108.4
C2B C3B H3BA 110.6
C2B C3B H3BB 110.6
C2B C3B C4B 105.6(3)
H3BA C3B H3BB 108.8
C4B C3B H3BA 110.6
C4B C3B H3BB 110.6
C3B C4B H4BA 108.9
C3B C4B H4BB 108.9
H4BA C4B H4BB 107.7
C5B C4B C3B 113.2(4)
C5B C4B H4BA 108.9
C5B C4B H4BB 108.9
C4B C5B H5BA 109.0
C4B C5B H5BB 109.0
C4B C5B C6B 113.1(4)
H5BA C5B H5BB 107.8
C6B C5B H5BA 109.0
C6B C5B H5BB 109.0
C1B C6B C5B 106.7(4)
C1B C6B H6BA 110.4
C1B C6B H6BB 110.4
C5B C6B H6BA 110.4
C5B C6B H6BB 110.4
H6BA C6B H6BB 108.6
O1B C7B N1B 125.4(4)
O1B C7B N2B 126.2(4)
N1B C7B N2B 108.4(4)
N1A C8B H8BA 109.5
N1A C8B H8BB 109.5
N1B C8B N1A 110.7(4)
N1B C8B H8BA 109.5
N1B C8B H8BB 109.5
H8BA C8B H8BB 108.1
C7C N1C C1C 108.5(4)
C7C N1C C8D 120.7(4)
C8D N1C C1C 121.6(4)
C7C N2C C2C 109.0(3)
C7C N2C C8C 120.7(4)
C8C N2C C2C 125.2(4)
N1C C1C H1C 108.1
N1C C1C C2C 100.7(3)
N1C C1C C6C 120.3(4)
C2C C1C H1C 108.1
C6C C1C H1C 108.1
C6C C1C C2C 110.8(4)
N2C C2C C1C 100.5(3)
N2C C2C H2C 108.3
N2C C2C C3C 121.1(4)
C1C C2C H2C 108.3
C3C C2C C1C 109.5(4)
C3C C2C H2C 108.3
C2C C3C H3CA 110.5
C2C C3C H3CB 110.5
C2C C3C C4C 106.3(4)
H3CA C3C H3CB 108.7
C4C C3C H3CA 110.5
C4C C3C H3CB 110.5
C3C C4C H4CA 108.8
C3C C4C H4CB 108.8
H4CA C4C H4CB 107.7
C5C C4C C3C 113.8(4)
C5C C4C H4CA 108.8
C5C C4C H4CB 108.8
C4C C5C H5CA 108.9
C4C C5C H5CB 108.9
C4C C5C C6C 113.4(4)
H5CA C5C H5CB 107.7
C6C C5C H5CA 108.9
C6C C5C H5CB 108.9
C1C C6C C5C 106.4(4)
C1C C6C H6CA 110.5
C1C C6C H6CB 110.5
C5C C6C H6CA 110.5
C5C C6C H6CB 110.5
H6CA C6C H6CB 108.6
O1C C7C N1C 125.9(4)
O1C C7C N2C 125.9(4)
N1C C7C N2C 108.2(3)
N2B C8C H8CA 108.1
N2B C8C H8CB 108.1
N2C C8C N2B 116.8(4)
N2C C8C H8CA 108.1
N2C C8C H8CB 108.1
H8CA C8C H8CB 107.3
C7D N2D C2D 107.9(3)
C7D N2D C8E 119.4(4)
C8E N2D C2D 123.3(4)
C7D N1D C1D 108.5(4)
C7D N1D C8D 121.5(4)
C8D N1D C1D 121.5(4)
N2D C2D H2D 108.8
N2D C2D C1D 99.9(3)
N2D C2D C3D 120.2(4)
C1D C2D H2D 108.8
C3D C2D H2D 108.8
C3D C2D C1D 109.6(4)
N1D C1D C2D 101.0(3)
N1D C1D H1D 108.5
N1D C1D C6D 119.8(4)
C2D C1D H1D 108.5
C6D C1D C2D 110.1(4)
C6D C1D H1D 108.5
C1D C6D H6DA 110.5
C1D C6D H6DB 110.5
C1D C6D C5D 106.3(4)
H6DA C6D H6DB 108.7
C5D C6D H6DA 110.5
C5D C6D H6DB 110.5
C6D C5D H5DA 109.0
C6D C5D H5DB 109.0
C6D C5D C4D 113.1(4)
H5DA C5D H5DB 107.8
C4D C5D H5DA 109.0
C4D C5D H5DB 109.0
C5D C4D H4DA 109.1
C5D C4D H4DB 109.1
C5D C4D C3D 112.7(4)
H4DA C4D H4DB 107.8
C3D C4D H4DA 109.1
C3D C4D H4DB 109.1
C2D C3D C4D 105.8(4)
C2D C3D H3DA 110.6
C2D C3D H3DB 110.6
C4D C3D H3DA 110.6
C4D C3D H3DB 110.6
H3DA C3D H3DB 108.7
O1D C7D N2D 125.6(4)
O1D C7D N1D 125.9(4)
N1D C7D N2D 108.5(3)
N1C C8D H8DA 109.3
N1C C8D H8DB 109.3
N1D C8D N1C 111.8(4)
N1D C8D H8DA 109.3
N1D C8D H8DB 109.3
H8DA C8D H8DB 107.9
C7E N1E C1E 107.6(3)
C7E N1E C8F 119.5(4)
C8F N1E C1E 120.3(4)
C7E N2E C2E 108.9(3)
C7E N2E C8E 121.0(4)
C8E N2E C2E 124.6(4)
N1E C1E H1E 108.0
N1E C1E C2E 100.8(3)
N1E C1E C6E 119.7(4)
C2E C1E H1E 108.0
C6E C1E H1E 108.0
C6E C1E C2E 111.7(4)
N2E C2E C1E 100.3(3)
N2E C2E H2E 108.9
N2E C2E C3E 120.3(4)
C1E C2E H2E 108.9
C3E C2E C1E 108.8(4)
C3E C2E H2E 108.9
C2E C3E H3EA 110.5
C2E C3E H3EB 110.5
C2E C3E C4E 106.3(4)
H3EA C3E H3EB 108.7
C4E C3E H3EA 110.5
C4E C3E H3EB 110.5
C3E C4E H4EA 108.8
C3E C4E H4EB 108.8
C3E C4E C5E 113.7(5)
H4EA C4E H4EB 107.7
C5E C4E H4EA 108.8
C5E C4E H4EB 108.8
C4E C5E H5EA 109.0
C4E C5E H5EB 109.0
C4E C5E C6E 112.9(4)
H5EA C5E H5EB 107.8
C6E C5E H5EA 109.0
C6E C5E H5EB 109.0
C1E C6E C5E 105.5(4)
C1E C6E H6EA 110.6
C1E C6E H6EB 110.6
C5E C6E H6EA 110.6
C5E C6E H6EB 110.6
H6EA C6E H6EB 108.8
O1E C7E N1E 125.6(4)
O1E C7E N2E 125.5(4)
N1E C7E N2E 108.9(4)
N2D C8E H8EA 108.2
N2D C8E H8EB 108.2
N2E C8E N2D 116.4(4)
N2E C8E H8EA 108.2
N2E C8E H8EB 108.2
H8EA C8E H8EB 107.3
C7F N1F C1F 108.2(3)
C7F N1F C8F 120.3(4)
C8F N1F C1F 121.6(4)
C7F N2F C2F 107.5(3)
C7F N2F C8G 120.1(4)
C8G N2F C2F 124.3(4)
N1F C1F H1F 109.0
N1F C1F C2F 100.2(3)
N1F C1F C6F 117.9(4)
C2F C1F H1F 109.0
C2F C1F C6F 111.4(4)
C6F C1F H1F 109.0
N2F C2F C1F 100.6(3)
N2F C2F H2F 108.0
N2F C2F C3F 121.7(4)
C1F C2F H2F 108.0
C1F C2F C3F 109.6(4)
C3F C2F H2F 108.0
C2F C3F H3FA 110.8
C2F C3F H3FB 110.8
C2F C3F C4F 104.9(5)
H3FA C3F H3FB 108.8
C4F C3F H3FA 110.8
C4F C3F H3FB 110.8
C3F C4F H4FA 108.9
C3F C4F H4FB 108.9
H4FA C4F H4FB 107.7
C5F C4F C3F 113.5(5)
C5F C4F H4FA 108.9
C5F C4F H4FB 108.9
C4F C5F H5FA 109.0
C4F C5F H5FB 109.0
C4F C5F C6F 112.8(5)
H5FA C5F H5FB 107.8
C6F C5F H5FA 109.0
C6F C5F H5FB 109.0
C1F C6F C5F 106.6(5)
C1F C6F H6FA 110.4
C1F C6F H6FB 110.4
C5F C6F H6FA 110.4
C5F C6F H6FB 110.4
H6FA C6F H6FB 108.6
O1F C7F N1F 125.0(4)
O1F C7F N2F 126.3(4)
N1F C7F N2F 108.7(3)
N1E C8F H8FA 109.1
N1E C8F H8FB 109.1
N1F C8F N1E 112.6(4)
N1F C8F H8FA 109.1
N1F C8F H8FB 109.1
H8FA C8F H8FB 107.8
C7G N1G C1G 108.6(3)
C7G N1G C8H 120.6(4)
C8H N1G C1G 120.9(4)
C7G N2G C2G 108.6(3)
C7G N2G C8G 119.7(4)
C8G N2G C2G 123.6(4)
N1G C1G H1G 108.4
N1G C1G C2G 101.0(3)
N1G C1G C6G 120.1(4)
C2G C1G H1G 108.4
C6G C1G H1G 108.4
C6G C1G C2G 110.0(3)
N2G C2G C1G 100.2(3)
N2G C2G H2G 108.8
N2G C2G C3G 120.6(4)
C1G C2G H2G 108.8
C3G C2G C1G 109.2(4)
C3G C2G H2G 108.8
C2G C3G H3GA 110.5
C2G C3G H3GB 110.5
C2G C3G C4G 106.1(3)
H3GA C3G H3GB 108.7
C4G C3G H3GA 110.5
C4G C3G H3GB 110.5
C3G C4G H4GA 108.9
C3G C4G H4GB 108.9
C3G C4G C5G 113.2(4)
H4GA C4G H4GB 107.7
C5G C4G H4GA 108.9
C5G C4G H4GB 108.9
C4G C5G H5GA 109.0
C4G C5G H5GB 109.0
C4G C5G C6G 112.7(4)
H5GA C5G H5GB 107.8
C6G C5G H5GA 109.0
C6G C5G H5GB 109.0
C1G C6G C5G 106.1(4)
C1G C6G H6GA 110.5
C1G C6G H6GB 110.5
C5G C6G H6GA 110.5
C5G C6G H6GB 110.5
H6GA C6G H6GB 108.7
O1G C7G N1G 125.9(4)
O1G C7G N2G 125.7(4)
N1G C7G N2G 108.4(4)
N2F C8G N2G 115.4(4)
N2F C8G H8GA 108.4
N2F C8G H8GB 108.4
N2G C8G H8GA 108.4
N2G C8G H8GB 108.4
H8GA C8G H8GB 107.5
C7H N1H C1H 108.2(3)
C7H N1H C8H 120.5(4)
C8H N1H C1H 120.7(4)
C8A N2H C2H 124.0(3)
C7H N2H C8A 120.0(4)
C7H N2H C2H 108.3(3)
N1H C1H H1H 108.2
N1H C1H C2H 100.9(3)
N1H C1H C6H 120.0(4)
C2H C1H H1H 108.2
C2H C1H C6H 110.7(4)
C6H C1H H1H 108.2
N2H C2H C1H 100.5(3)
N2H C2H H2H 108.8
N2H C2H C3H 119.7(4)
C1H C2H H2H 108.8
C1H C2H C3H 109.8(4)
C3H C2H H2H 108.8
C2H C3H H3HA 110.6
C2H C3H H3HB 110.6
C2H C3H C4H 105.6(4)
H3HA C3H H3HB 108.8
C4H C3H H3HA 110.6
C4H C3H H3HB 110.6
C3H C4H H4HA 108.8
C3H C4H H4HB 108.8
H4HA C4H H4HB 107.7
C5H C4H C3H 114.0(4)
C5H C4H H4HA 108.8
C5H C4H H4HB 108.8
C4H C5H H5HA 109.0
C4H C5H H5HB 109.0
C4H C5H C6H 113.0(4)
H5HA C5H H5HB 107.8
C6H C5H H5HA 109.0
C6H C5H H5HB 109.0
C1H C6H C5H 105.8(4)
C1H C6H H6HA 110.6
C1H C6H H6HB 110.6
C5H C6H H6HA 110.6
C5H C6H H6HB 110.6
H6HA C6H H6HB 108.7
O1H C7H N1H 125.7(4)
O1H C7H N2H 125.8(4)
N1H C7H N2H 108.5(3)
N1G C8H N1H 111.7(4)
N1G C8H H8HA 109.3
N1G C8H H8HB 109.3
N1H C8H H8HA 109.3
N1H C8H H8HB 109.3
H8HA C8H H8HB 107.9
C7I N1I C1I 109.0(3)
C7I N1I C8J 121.9(4)
C8J N1I C1I 123.2(4)
C7I N2I C2I 108.3(3)
C7I N2I C8I 121.4(4)
C8I N2I C2I 123.7(4)
N1I C1I H1I 108.3
N1I C1I C2I 100.1(3)
N1I C1I C6I 120.1(4)
C2I C1I H1I 108.3
C6I C1I H1I 108.3
C6I C1I C2I 110.9(4)
N2I C2I C1I 100.3(3)
N2I C2I H2I 108.4
N2I C2I C3I 120.4(4)
C1I C2I H2I 108.4
C3I C2I C1I 110.2(4)
C3I C2I H2I 108.4
C2I C3I H3IA 110.6
C2I C3I H3IB 110.6
C2I C3I C4I 105.5(4)
H3IA C3I H3IB 108.8
C4I C3I H3IA 110.6
C4I C3I H3IB 110.6
C3I C4I H4IA 108.9
C3I C4I H4IB 108.9
H4IA C4I H4IB 107.8
C5I C4I C3I 113.1(4)
C5I C4I H4IA 108.9
C5I C4I H4IB 108.9
C4I C5I H5IA 109.1
C4I C5I H5IB 109.1
C4I C5I C6I 112.5(4)
H5IA C5I H5IB 107.8
C6I C5I H5IA 109.1
C6I C5I H5IB 109.1
C1I C6I C5I 106.2(4)
C1I C6I H6IA 110.5
C1I C6I H6IB 110.5
C5I C6I H6IA 110.5
C5I C6I H6IB 110.5
H6IA C6I H6IB 108.7
O1I C7I N1I 125.6(4)
O1I C7I N2I 126.6(4)
N1I C7I N2I 107.8(4)
N2I C8I H8IA 108.4
N2I C8I H8IB 108.4
N2I C8I N2P 115.5(4)
H8IA C8I H8IB 107.5
N2P C8I H8IA 108.4
N2P C8I H8IB 108.4
C7J N1J C1J 108.9(4)
C7J N1J C8J 121.4(4)
C8J N1J C1J 122.2(4)
C7J N2J C2J 108.5(4)
C7J N2J C8K 119.9(4)
C8K N2J C2J 124.1(4)
N1J C1J H1J 108.7
N1J C1J C2J 100.2(3)
N1J C1J C6J 119.7(4)
C2J C1J H1J 108.7
C6J C1J H1J 108.7
C6J C1J C2J 110.4(4)
N2J C2J C1J 100.6(3)
N2J C2J H2J 108.3
N2J C2J C3J 121.0(4)
C1J C2J H2J 108.3
C3J C2J C1J 109.7(4)
C3J C2J H2J 108.3
C2J C3J H3JA 110.5
C2J C3J H3JB 110.5
C2J C3J C4J 106.3(4)
H3JA C3J H3JB 108.7
C4J C3J H3JA 110.5
C4J C3J H3JB 110.5
C3J C4J H4JA 108.9
C3J C4J H4JB 108.9
C3J C4J C5J 113.6(5)
H4JA C4J H4JB 107.7
C5J C4J H4JA 108.9
C5J C4J H4JB 108.9
C4J C5J H5JA 108.9
C4J C5J H5JB 108.9
C4J C5J C6J 113.3(4)
H5JA C5J H5JB 107.7
C6J C5J H5JA 108.9
C6J C5J H5JB 108.9
C1J C6J C5J 106.6(4)
C1J C6J H6JA 110.4
C1J C6J H6JB 110.4
C5J C6J H6JA 110.4
C5J C6J H6JB 110.4
H6JA C6J H6JB 108.6
O1J C7J N1J 125.5(4)
O1J C7J N2J 126.5(4)
N2J C7J N1J 108.0(4)
N1I C8J H8JA 109.4
N1I C8J H8JB 109.4
N1J C8J N1I 111.3(4)
N1J C8J H8JA 109.4
N1J C8J H8JB 109.4
H8JA C8J H8JB 108.0
C7K N1K C1K 108.7(4)
C7K N1K C8L 120.5(4)
C8L N1K C1K 121.4(4)
C7K N2K C2K 108.7(4)
C7K N2K C8K 120.8(4)
C8K N2K C2K 124.4(4)
N1K C1K H1K 108.1
N1K C1K C2K 100.9(4)
N1K C1K C6K 120.4(4)
C2K C1K H1K 108.1
C6K C1K H1K 108.1
C6K C1K C2K 110.7(4)
N2K C2K C1K 100.5(4)
N2K C2K H2K 108.7
N2K C2K C3K 120.4(4)
C1K C2K H2K 108.7
C3K C2K C1K 109.1(4)
C3K C2K H2K 108.7
C2K C3K H3KA 110.5
C2K C3K H3KB 110.5
C2K C3K C4K 106.0(4)
H3KA C3K H3KB 108.7
C4K C3K H3KA 110.5
C4K C3K H3KB 110.5
C3K C4K H4KA 108.9
C3K C4K H4KB 108.9
H4KA C4K H4KB 107.7
C5K C4K C3K 113.2(5)
C5K C4K H4KA 108.9
C5K C4K H4KB 108.9
C4K C5K H5KA 108.8
C4K C5K H5KB 108.8
H5KA C5K H5KB 107.7
C6K C5K C4K 113.7(5)
C6K C5K H5KA 108.8
C6K C5K H5KB 108.8
C1K C6K C5K 107.4(4)
C1K C6K H6KA 110.2
C1K C6K H6KB 110.2
C5K C6K H6KA 110.2
C5K C6K H6KB 110.2
H6KA C6K H6KB 108.5
O1K C7K N1K 125.3(4)
O1K C7K N2K 126.5(4)
N2K C7K N1K 108.1(4)
N2J C8K N2K 116.6(4)
N2J C8K H8KA 108.1
N2J C8K H8KB 108.1
N2K C8K H8KA 108.1
N2K C8K H8KB 108.1
H8KA C8K H8KB 107.3
C7L N1L C1L 107.7(4)
C7L N1L C8L 120.4(4)
C8L N1L C1L 121.3(4)
C7L N2L C2L 108.6(3)
C7L N2L C8M 120.5(4)
C8M N2L C2L 123.7(4)
N1L C1L H1L 108.0
N1L C1L C2L 100.9(4)
N1L C1L C6L 120.0(4)
C2L C1L H1L 108.0
C2L C1L C6L 111.3(4)
C6L C1L H1L 108.0
N2L C2L C1L 100.1(4)
N2L C2L H2L 109.1
N2L C2L C3L 119.3(4)
C1L C2L H2L 109.1
C3L C2L C1L 109.7(4)
C3L C2L H2L 109.1
C2L C3L H3LA 110.4
C2L C3L H3LB 110.4
C2L C3L C4L 106.5(4)
H3LA C3L H3LB 108.6
C4L C3L H3LA 110.4
C4L C3L H3LB 110.4
C3L C4L H4LA 108.9
C3L C4L H4LB 108.9
H4LA C4L H4LB 107.7
C5L C4L C3L 113.6(5)
C5L C4L H4LA 108.9
C5L C4L H4LB 108.9
C4L C5L H5LA 108.9
C4L C5L H5LB 108.9
C4L C5L C6L 113.2(5)
H5LA C5L H5LB 107.7
C6L C5L H5LA 108.9
C6L C5L H5LB 108.9
C1L C6L C5L 104.9(4)
C1L C6L H6LA 110.8
C1L C6L H6LB 110.8
C5L C6L H6LA 110.8
C5L C6L H6LB 110.8
H6LA C6L H6LB 108.8
O1L C7L N1L 125.3(4)
O1L C7L N2L 126.3(4)
N2L C7L N1L 108.3(4)
N1K C8L N1L 112.0(4)
N1K C8L H8LA 109.2
N1K C8L H8LB 109.2
N1L C8L H8LA 109.2
N1L C8L H8LB 109.2
H8LA C8L H8LB 107.9
C7M N1M C1M 108.4(4)
C7M N1M C8N 120.6(4)
C8N N1M C1M 121.4(4)
C7M N2M C2M 108.7(3)
C7M N2M C8M 120.0(4)
C8M N2M C2M 124.7(4)
N1M C1M H1M 108.6
N1M C1M C2M 100.8(3)
N1M C1M C6M 119.2(4)
C2M C1M H1M 108.6
C6M C1M H1M 108.6
C6M C1M C2M 110.6(4)
N2M C2M C1M 100.4(3)
N2M C2M H2M 108.7
N2M C2M C3M 120.0(4)
C1M C2M H2M 108.7
C3M C2M C1M 109.6(4)
C3M C2M H2M 108.7
C2M C3M H3MA 110.7
C2M C3M H3MB 110.7
C2M C3M C4M 105.1(5)
H3MA C3M H3MB 108.8
C4M C3M H3MA 110.7
C4M C3M H3MB 110.7
C3M C4M H4MA 108.8
C3M C4M H4MB 108.8
H4MA C4M H4MB 107.7
C5M C4M C3M 113.6(5)
C5M C4M H4MA 108.8
C5M C4M H4MB 108.8
C4M C5M H5MA 108.8
C4M C5M H5MB 108.8
H5MA C5M H5MB 107.7
C6M C5M C4M 113.6(5)
C6M C5M H5MA 108.8
C6M C5M H5MB 108.8
C1M C6M C5M 105.8(5)
C1M C6M H6MA 110.6
C1M C6M H6MB 110.6
C5M C6M H6MA 110.6
C5M C6M H6MB 110.6
H6MA C6M H6MB 108.7
O1M C7M N1M 125.9(4)
O1M C7M N2M 126.0(4)
N1M C7M N2M 108.1(4)
N2L C8M H8MA 108.3
N2L C8M H8MB 108.3
N2M C8M N2L 116.0(4)
N2M C8M H8MA 108.3
N2M C8M H8MB 108.3
H8MA C8M H8MB 107.4
C7N N1N C1N 108.2(3)
C7N N1N C8N 121.6(4)
C8N N1N C1N 121.0(3)
C7N N2N C2N 107.9(3)
C7N N2N C8O 120.3(4)
C8O N2N C2N 124.8(3)
N1N C1N H1N 108.6
N1N C1N C2N 100.5(3)
N1N C1N C6N 118.8(4)
C2N C1N H1N 108.6
C6N C1N H1N 108.6
C6N C1N C2N 111.4(4)
N2N C2N C1N 100.5(3)
N2N C2N H2N 108.6
N2N C2N C3N 120.9(4)
C1N C2N H2N 108.6
C1N C2N C3N 109.1(4)
C3N C2N H2N 108.6
C2N C3N H3NA 110.7
C2N C3N H3NB 110.7
C2N C3N C4N 105.1(4)
H3NA C3N H3NB 108.8
C4N C3N H3NA 110.7
C4N C3N H3NB 110.7
C3N C4N H4NA 108.9
C3N C4N H4NB 108.9
H4NA C4N H4NB 107.8
C5N C4N C3N 113.2(4)
C5N C4N H4NA 108.9
C5N C4N H4NB 108.9
C4N C5N H5NA 109.0
C4N C5N H5NB 109.0
C4N C5N C6N 112.8(4)
H5NA C5N H5NB 107.8
C6N C5N H5NA 109.0
C6N C5N H5NB 109.0
C1N C6N C5N 106.3(4)
C1N C6N H6NA 110.5
C1N C6N H6NB 110.5
C5N C6N H6NA 110.5
C5N C6N H6NB 110.5
H6NA C6N H6NB 108.7
O1N C7N N1N 125.3(4)
O1N C7N N2N 126.1(4)
N1N C7N N2N 108.7(3)
N1M C8N N1N 111.8(4)
N1M C8N H8NA 109.3
N1M C8N H8NB 109.3
N1N C8N H8NA 109.3
N1N C8N H8NB 109.3
H8NA C8N H8NB 107.9
C7O N1O C1O 108.8(3)
C7O N1O C8P 120.9(4)
C8P N1O C1O 121.6(4)
C7O N2O C2O 108.5(3)
C7O N2O C8O 120.4(4)
C8O N2O C2O 123.4(4)
N1O C1O H1O 108.4
N1O C1O C2O 100.4(3)
N1O C1O C6O 120.0(4)
C2O C1O H1O 108.4
C6O C1O H1O 108.4
C6O C1O C2O 110.4(4)
N2O C2O C1O 100.5(3)
N2O C2O H2O 108.6
N2O C2O C3O 120.2(4)
C1O C2O H2O 108.6
C3O C2O C1O 109.7(4)
C3O C2O H2O 108.6
C2O C3O H3OA 110.5
C2O C3O H3OB 110.5
C2O C3O C4O 106.2(4)
H3OA C3O H3OB 108.7
C4O C3O H3OA 110.5
C4O C3O H3OB 110.5
C3O C4O H4OA 108.9
C3O C4O H4OB 108.9
H4OA C4O H4OB 107.8
C5O C4O C3O 113.2(4)
C5O C4O H4OA 108.9
C5O C4O H4OB 108.9
C4O C5O H5OA 109.0
C4O C5O H5OB 109.0
C4O C5O C6O 113.0(4)
H5OA C5O H5OB 107.8
C6O C5O H5OA 109.0
C6O C5O H5OB 109.0
C1O C6O C5O 106.3(4)
C1O C6O H6OA 110.5
C1O C6O H6OB 110.5
C5O C6O H6OA 110.5
C5O C6O H6OB 110.5
H6OA C6O H6OB 108.7
O1O C7O N1O 126.0(4)
O1O C7O N2O 126.1(4)
N1O C7O N2O 107.9(4)
N2N C8O N2O 116.1(4)
N2N C8O H8OA 108.3
N2N C8O H8OB 108.3
N2O C8O H8OA 108.3
N2O C8O H8OB 108.3
H8OA C8O H8OB 107.4
C8I N2P C2P 124.5(4)
C7P N2P C8I 120.7(4)
C7P N2P C2P 108.6(3)
C7P N1P C1P 108.1(3)
C7P N1P C8P 121.4(4)
C8P N1P C1P 121.5(4)
N2P C2P H2P 108.7
N2P C2P C1P 100.3(3)
N2P C2P C3P 120.0(4)
C1P C2P H2P 108.7
C1P C2P C3P 109.8(4)
C3P C2P H2P 108.7
N1P C1P C2P 100.6(3)
N1P C1P H1P 108.2
N1P C1P C6P 119.6(4)
C2P C1P H1P 108.2
C2P C1P C6P 111.3(4)
C6P C1P H1P 108.2
C1P C6P H6PA 110.6
C1P C6P H6PB 110.6
C1P C6P C5P 105.7(4)
H6PA C6P H6PB 108.7
C5P C6P H6PA 110.6
C5P C6P H6PB 110.6
C6P C5P H5PA 109.0
C6P C5P H5PB 109.0
H5PA C5P H5PB 107.8
C4P C5P C6P 113.0(4)
C4P C5P H5PA 109.0
C4P C5P H5PB 109.0
C5P C4P H4PA 108.7
C5P C4P H4PB 108.7
C5P C4P C3P 114.2(5)
H4PA C4P H4PB 107.6
C3P C4P H4PA 108.7
C3P C4P H4PB 108.7
C2P C3P C4P 106.1(4)
C2P C3P H3PA 110.5
C2P C3P H3PB 110.5
C4P C3P H3PA 110.5
C4P C3P H3PB 110.5
H3PA C3P H3PB 108.7
O1P C7P N2P 126.3(4)
O1P C7P N1P 125.5(4)
N2P C7P N1P 108.2(4)
N1O C8P H8PA 109.4
N1O C8P H8PB 109.4
N1P C8P N1O 111.3(4)
N1P C8P H8PA 109.4
N1P C8P H8PB 109.4
H8PA C8P H8PB 108.0
C5T P1T C1T 108.7(2)
C9T P1T C1T 110.3(2)
C9T P1T C5T 108.6(2)
C13T P1T C1T 109.5(2)
C13T P1T C5T 111.1(2)
C13T P1T C9T 108.7(2)
P1T C1T H1TA 108.8
P1T C1T H1TB 108.8
H1TA C1T H1TB 107.7
C2T C1T P1T 113.6(3)
C2T C1T H1TA 108.8
C2T C1T H1TB 108.8
C1T C2T H2TA 109.4
C1T C2T H2TB 109.4
H2TA C2T H2TB 108.0
C3T C2T C1T 111.4(4)
C3T C2T H2TA 109.4
C3T C2T H2TB 109.4
C2T C3T H3TA 108.9
C2T C3T H3TB 108.9
H3TA C3T H3TB 107.8
C4T C3T C2T 113.2(4)
C4T C3T H3TA 108.9
C4T C3T H3TB 108.9
C3T C4T H4TA 109.5
C3T C4T H4TB 109.5
C3T C4T H4TC 109.5
H4TA C4T H4TB 109.5
H4TA C4T H4TC 109.5
H4TB C4T H4TC 109.5
P1T C5T H5TA 108.9
P1T C5T H5TB 108.9
H5TA C5T H5TB 107.7
C6T C5T P1T 113.3(3)
C6T C5T H5TA 108.9
C6T C5T H5TB 108.9
C5T C6T H6TA 109.1
C5T C6T H6TB 109.1
H6TA C6T H6TB 107.9
C7T C6T C5T 112.3(4)
C7T C6T H6TA 109.1
C7T C6T H6TB 109.1
C6T C7T H7TA 108.8
C6T C7T H7TB 108.8
H7TA C7T H7TB 107.7
C8T C7T C6T 113.7(5)
C8T C7T H7TA 108.8
C8T C7T H7TB 108.8
C7T C8T H8TA 109.5
C7T C8T H8TB 109.5
C7T C8T H8TC 109.5
H8TA C8T H8TB 109.5
H8TA C8T H8TC 109.5
H8TB C8T H8TC 109.5
P1T C9T H9TA 108.4
P1T C9T H9TB 108.4
H9TA C9T H9TB 107.4
C10T C9T P1T 115.6(3)
C10T C9T H9TA 108.4
C10T C9T H9TB 108.4
C9T C10T H10C 109.5
C9T C10T H10D 109.5
H10C C10T H10D 108.1
C11T C10T C9T 110.5(4)
C11T C10T H10C 109.5
C11T C10T H10D 109.5
C10T C11T H11C 109.0
C10T C11T H11D 109.0
C10T C11T C12T 112.9(4)
H11C C11T H11D 107.8
C12T C11T H11C 109.0
C12T C11T H11D 109.0
C11T C12T H12D 109.5
C11T C12T H12E 109.5
C11T C12T H12F 109.5
H12D C12T H12E 109.5
H12D C12T H12F 109.5
H12E C12T H12F 109.5
P1T C13T H13C 108.4
P1T C13T H13D 108.4
H13C C13T H13D 107.5
C14T C13T P1T 115.5(3)
C14T C13T H13C 108.4
C14T C13T H13D 108.4
C13T C14T H14C 109.5
C13T C14T H14D 109.5
H14C C14T H14D 108.1
C15T C14T C13T 110.9(4)
C15T C14T H14C 109.5
C15T C14T H14D 109.5
C14T C15T H15C 109.2
C14T C15T H15D 109.2
C14T C15T C16T 112.2(4)
H15C C15T H15D 107.9
C16T C15T H15C 109.2
C16T C15T H15D 109.2
C15T C16T H16D 109.5
C15T C16T H16E 109.5
C15T C16T H16F 109.5
H16D C16T H16E 109.5
H16D C16T H16F 109.5
H16E C16T H16F 109.5
C1X P1X C5X 108.9(2)
C1X P1X C13X 108.3(2)
C5X P1X C13X 110.9(2)
C9X P1X C1X 110.7(2)
C9X P1X C5X 109.9(2)
C9X P1X C13X 108.2(2)
P1X C1X H1XA 108.8
P1X C1X H1XB 108.8
H1XA C1X H1XB 107.7
C2X C1X P1X 113.8(3)
C2X C1X H1XA 108.8
C2X C1X H1XB 108.8
C1X C2X H2XA 109.1
C1X C2X H2XB 109.1
H2XA C2X H2XB 107.8
C3X C2X C1X 112.6(4)
C3X C2X H2XA 109.1
C3X C2X H2XB 109.1
C2X C3X H3XA 108.6
C2X C3X H3XB 108.6
C2X C3X C4X 114.8(4)
H3XA C3X H3XB 107.5
C4X C3X H3XA 108.6
C4X C3X H3XB 108.6
C3X C4X H4XA 109.5
C3X C4X H4XB 109.5
C3X C4X H4XC 109.5
H4XA C4X H4XB 109.5
H4XA C4X H4XC 109.5
H4XB C4X H4XC 109.5
P1X C5X H5XA 108.6
P1X C5X H5XB 108.6
H5XA C5X H5XB 107.6
C6X C5X P1X 114.6(3)
C6X C5X H5XA 108.6
C6X C5X H5XB 108.6
C5X C6X H6XA 109.2
C5X C6X H6XB 109.2
H6XA C6X H6XB 107.9
C7X C6X C5X 111.9(4)
C7X C6X H6XA 109.2
C7X C6X H6XB 109.2
C6X C7X H7XA 109.1
C6X C7X H7XB 109.1
H7XA C7X H7XB 107.8
C8X C7X C6X 112.6(4)
C8X C7X H7XA 109.1
C8X C7X H7XB 109.1
C7X C8X H8XA 109.5
C7X C8X H8XB 109.5
C7X C8X H8XC 109.5
H8XA C8X H8XB 109.5
H8XA C8X H8XC 109.5
H8XB C8X H8XC 109.5
P1X C9X H9XA 108.7
P1X C9X H9XB 108.7
H9XA C9X H9XB 107.6
C10X C9X P1X 114.0(3)
C10X C9X H9XA 108.7
C10X C9X H9XB 108.7
C9X C10X H10A 109.3
C9X C10X H10B 109.3
H10A C10X H10B 108.0
C11X C10X C9X 111.6(5)
C11X C10X H10A 109.3
C11X C10X H10B 109.3
C10X C11X H11A 109.2
C10X C11X H11B 109.2
H11A C11X H11B 107.9
C12X C11X C10X 112.1(6)
C12X C11X H11A 109.2
C12X C11X H11B 109.2
C11X C12X H12A 109.5
C11X C12X H12B 109.5
C11X C12X H12C 109.5
H12A C12X H12B 109.5
H12A C12X H12C 109.5
H12B C12X H12C 109.5
P1X C13X H13A 108.5
P1X C13X H13B 108.5
H13A C13X H13B 107.5
C14X C13X P1X 114.9(3)
C14X C13X H13A 108.5
C14X C13X H13B 108.5
C13X C14X H14A 109.3
C13X C14X H14B 109.3
H14A C14X H14B 107.9
C15X C14X C13X 111.7(4)
C15X C14X H14A 109.3
C15X C14X H14B 109.3
C14X C15X H15A 109.2
C14X C15X H15B 109.2
H15A C15X H15B 107.9
C16X C15X C14X 111.9(5)
C16X C15X H15A 109.2
C16X C15X H15B 109.2
C15X C16X H16A 109.5
C15X C16X H16B 109.5
C15X C16X H16C 109.5
H16A C16X H16B 109.5
H16A C16X H16C 109.5
H16B C16X H16C 109.5
F1A Sb1 F2A 89.9(2)
F1A Sb1 F3A 179.4(2)
F1A Sb1 F4A 90.07(19)
F1A Sb1 F5A 89.3(2)
F1A Sb1 F6A 89.5(2)
F2A Sb1 F3A 89.6(2)
F2A Sb1 F4A 178.8(2)
F2A Sb1 F5A 90.6(2)
F2A Sb1 F6A 89.4(2)
F3A Sb1 F4A 90.4(2)
F3A Sb1 F5A 91.0(2)
F3A Sb1 F6A 90.2(3)
F4A Sb1 F5A 90.6(2)
F4A Sb1 F6A 89.4(2)
F5A Sb1 F6A 178.8(2)
F1B Sb2 F3B 179.0(2)
F1B Sb2 F4B 89.9(2)
F1B Sb2 F5B 89.7(2)
F1B Sb2 F6B 89.4(2)
F2B Sb2 F1B 89.3(2)
F2B Sb2 F3B 91.5(2)
F2B Sb2 F4B 178.3(2)
F2B Sb2 F5B 90.9(2)
F2B Sb2 F6B 89.1(2)
F3B Sb2 F4B 89.31(19)
F3B Sb2 F5B 89.7(2)
F3B Sb2 F6B 91.1(2)
F4B Sb2 F6B 89.5(2)
F5B Sb2 F4B 90.5(2)
F5B Sb2 F6B 179.1(2)
C2S O2S H2S 109.5
O2S C2S H2SA 109.5
O2S C2S H2SB 109.5
O2S C2S H2SC 109.5
H2SA C2S H2SB 109.5
H2SA C2S H2SC 109.5
H2SB C2S H2SC 109.5
C1S O1S H1S 109.5
O1S C1S H1SA 109.5
O1S C1S H1SB 109.5
O1S C1S H1SC 109.5
H1SA C1S H1SB 109.5
H1SA C1S H1SC 109.5
H1SB C1S H1SC 109.5
C3S O3S H3S 109.5
O3S C3S H3SA 109.5
O3S C3S H3SB 109.5
O3S C3S H3SC 109.5
H3SA C3S H3SB 109.5
H3SA C3S H3SC 109.5
H3SB C3S H3SC 109.5
C4S O4S H4S 109.5
O4S C4S H4SA 109.5
O4S C4S H4SB 109.5
O4S C4S H4SC 109.5
H4SA C4S H4SB 109.5
H4SA C4S H4SC 109.5
H4SB C4S H4SC 109.5

loop_
_geom_bond_atom_site_label_1
_geom_bond_atom_site_label_2
_geom_bond_distance
O1A C7A 1.232(5)
N1A C1A 1.467(5)
N1A C7A 1.369(5)
N1A C8B 1.453(6)
N2A C2A 1.475(5)
N2A C7A 1.373(5)
N2A C8A 1.444(5)
C1A H1A 1.0000
C1A C2A 1.519(5)
C1A C6A 1.512(6)
C2A H2A 1.0000
C2A C3A 1.519(5)
C3A H3AA 0.9900
C3A H3AB 0.9900
C3A C4A 1.540(6)
C4A H4AA 0.9900
C4A H4AB 0.9900
C4A C5A 1.538(6)
C5A H5AA 0.9900
C5A H5AB 0.9900
C5A C6A 1.543(6)
C6A H6AA 0.9900
C6A H6AB 0.9900
C8A H8AA 0.9900
C8A H8AB 0.9900
C8A N2H 1.442(6)
O1B C7B 1.230(5)
N1B C1B 1.464(5)
N1B C7B 1.377(5)
N1B C8B 1.439(5)
N2B C2B 1.472(5)
N2B C7B 1.379(5)
N2B C8C 1.451(6)
C1B H1B 1.0000
C1B C2B 1.514(6)
C1B C6B 1.516(5)
C2B H2B 1.0000
C2B C3B 1.521(5)
C3B H3BA 0.9900
C3B H3BB 0.9900
C3B C4B 1.544(6)
C4B H4BA 0.9900
C4B H4BB 0.9900
C4B C5B 1.536(6)
C5B H5BA 0.9900
C5B H5BB 0.9900
C5B C6B 1.536(6)
C6B H6BA 0.9900
C6B H6BB 0.9900
C8B H8BA 0.9900
C8B H8BB 0.9900
O1C C7C 1.226(5)
N1C C1C 1.463(5)
N1C C7C 1.376(5)
N1C C8D 1.441(6)
N2C C2C 1.460(5)
N2C C7C 1.380(5)
N2C C8C 1.443(5)
C1C H1C 1.0000
C1C C2C 1.525(6)
C1C C6C 1.517(6)
C2C H2C 1.0000
C2C C3C 1.518(6)
C3C H3CA 0.9900
C3C H3CB 0.9900
C3C C4C 1.537(6)
C4C H4CA 0.9900
C4C H4CB 0.9900
C4C C5C 1.534(7)
C5C H5CA 0.9900
C5C H5CB 0.9900
C5C C6C 1.535(6)
C6C H6CA 0.9900
C6C H6CB 0.9900
C8C H8CA 0.9900
C8C H8CB 0.9900
O1D C7D 1.223(5)
N2D C2D 1.479(5)
N2D C7D 1.385(5)
N2D C8E 1.445(6)
N1D C1D 1.461(5)
N1D C7D 1.376(5)
N1D C8D 1.439(5)
C2D H2D 1.0000
C2D C1D 1.520(5)
C2D C3D 1.515(6)
C1D H1D 1.0000
C1D C6D 1.518(5)
C6D H6DA 0.9900
C6D H6DB 0.9900
C6D C5D 1.536(6)
C5D H5DA 0.9900
C5D H5DB 0.9900
C5D C4D 1.540(6)
C4D H4DA 0.9900
C4D H4DB 0.9900
C4D C3D 1.544(6)
C3D H3DA 0.9900
C3D H3DB 0.9900
C8D H8DA 0.9900
C8D H8DB 0.9900
O1E C7E 1.227(5)
N1E C1E 1.467(5)
N1E C7E 1.371(5)
N1E C8F 1.442(6)
N2E C2E 1.458(5)
N2E C7E 1.371(5)
N2E C8E 1.445(5)
C1E H1E 1.0000
C1E C2E 1.519(5)
C1E C6E 1.511(6)
C2E H2E 1.0000
C2E C3E 1.514(6)
C3E H3EA 0.9900
C3E H3EB 0.9900
C3E C4E 1.538(7)
C4E H4EA 0.9900
C4E H4EB 0.9900
C4E C5E 1.540(6)
C5E H5EA 0.9900
C5E H5EB 0.9900
C5E C6E 1.545(6)
C6E H6EA 0.9900
C6E H6EB 0.9900
C8E H8EA 0.9900
C8E H8EB 0.9900
O1F C7F 1.228(5)
N1F C1F 1.465(5)
N1F C7F 1.377(5)
N1F C8F 1.442(5)
N2F C2F 1.469(5)
N2F C7F 1.378(5)
N2F C8G 1.450(6)
C1F H1F 1.0000
C1F C2F 1.514(6)
C1F C6F 1.521(6)
C2F H2F 1.0000
C2F C3F 1.525(6)
C3F H3FA 0.9900
C3F H3FB 0.9900
C3F C4F 1.553(8)
C4F H4FA 0.9900
C4F H4FB 0.9900
C4F C5F 1.530(7)
C5F H5FA 0.9900
C5F H5FB 0.9900
C5F C6F 1.538(7)
C6F H6FA 0.9900
C6F H6FB 0.9900
C8F H8FA 0.9900
C8F H8FB 0.9900
O1G C7G 1.232(5)
N1G C1G 1.457(5)
N1G C7G 1.373(5)
N1G C8H 1.442(6)
N2G C2G 1.468(5)
N2G C7G 1.384(5)
N2G C8G 1.450(5)
C1G H1G 1.0000
C1G C2G 1.526(5)
C1G C6G 1.517(5)
C2G H2G 1.0000
C2G C3G 1.516(5)
C3G H3GA 0.9900
C3G H3GB 0.9900
C3G C4G 1.536(6)
C4G H4GA 0.9900
C4G H4GB 0.9900
C4G C5G 1.541(6)
C5G H5GA 0.9900
C5G H5GB 0.9900
C5G C6G 1.545(6)
C6G H6GA 0.9900
C6G H6GB 0.9900
C8G H8GA 0.9900
C8G H8GB 0.9900
O1H C7H 1.233(5)
N1H C1H 1.461(5)
N1H C7H 1.374(5)
N1H C8H 1.445(5)
N2H C2H 1.467(5)
N2H C7H 1.381(5)
C1H H1H 1.0000
C1H C2H 1.513(6)
C1H C6H 1.513(6)
C2H H2H 1.0000
C2H C3H 1.524(5)
C3H H3HA 0.9900
C3H H3HB 0.9900
C3H C4H 1.541(6)
C4H H4HA 0.9900
C4H H4HB 0.9900
C4H C5H 1.530(7)
C5H H5HA 0.9900
C5H H5HB 0.9900
C5H C6H 1.541(6)
C6H H6HA 0.9900
C6H H6HB 0.9900
C8H H8HA 0.9900
C8H H8HB 0.9900
O1I C7I 1.228(5)
N1I C1I 1.458(5)
N1I C7I 1.376(5)
N1I C8J 1.440(6)
N2I C2I 1.468(5)
N2I C7I 1.378(5)
N2I C8I 1.451(5)
C1I H1I 1.0000
C1I C2I 1.518(6)
C1I C6I 1.512(6)
C2I H2I 1.0000
C2I C3I 1.515(5)
C3I H3IA 0.9900
C3I H3IB 0.9900
C3I C4I 1.540(6)
C4I H4IA 0.9900
C4I H4IB 0.9900
C4I C5I 1.532(6)
C5I H5IA 0.9900
C5I H5IB 0.9900
C5I C6I 1.546(6)
C6I H6IA 0.9900
C6I H6IB 0.9900
C8I H8IA 0.9900
C8I H8IB 0.9900
C8I N2P 1.455(6)
O1J C7J 1.235(6)
N1J C1J 1.466(5)
N1J C7J 1.380(6)
N1J C8J 1.439(5)
N2J C2J 1.460(6)
N2J C7J 1.378(6)
N2J C8K 1.446(6)
C1J H1J 1.0000
C1J C2J 1.522(6)
C1J C6J 1.514(6)
C2J H2J 1.0000
C2J C3J 1.511(6)
C3J H3JA 0.9900
C3J H3JB 0.9900
C3J C4J 1.532(7)
C4J H4JA 0.9900
C4J H4JB 0.9900
C4J C5J 1.535(6)
C5J H5JA 0.9900
C5J H5JB 0.9900
C5J C6J 1.539(6)
C6J H6JA 0.9900
C6J H6JB 0.9900
C8J H8JA 0.9900
C8J H8JB 0.9900
O1K C7K 1.228(6)
N1K C1K 1.461(6)
N1K C7K 1.384(6)
N1K C8L 1.433(7)
N2K C2K 1.468(6)
N2K C7K 1.383(6)
N2K C8K 1.446(5)
C1K H1K 1.0000
C1K C2K 1.525(6)
C1K C6K 1.508(6)
C2K H2K 1.0000
C2K C3K 1.516(6)
C3K H3KA 0.9900
C3K H3KB 0.9900
C3K C4K 1.549(7)
C4K H4KA 0.9900
C4K H4KB 0.9900
C4K C5K 1.538(7)
C5K H5KA 0.9900
C5K H5KB 0.9900
C5K C6K 1.536(7)
C6K H6KA 0.9900
C6K H6KB 0.9900
C8K H8KA 0.9900
C8K H8KB 0.9900
O1L C7L 1.223(5)
N1L C1L 1.470(6)
N1L C7L 1.385(5)
N1L C8L 1.449(6)
N2L C2L 1.468(5)
N2L C7L 1.380(5)
N2L C8M 1.452(6)
C1L H1L 1.0000
C1L C2L 1.516(6)
C1L C6L 1.517(6)
C2L H2L 1.0000
C2L C3L 1.511(6)
C3L H3LA 0.9900
C3L H3LB 0.9900
C3L C4L 1.541(7)
C4L H4LA 0.9900
C4L H4LB 0.9900
C4L C5L 1.534(7)
C5L H5LA 0.9900
C5L H5LB 0.9900
C5L C6L 1.537(7)
C6L H6LA 0.9900
C6L H6LB 0.9900
C8L H8LA 0.9900
C8L H8LB 0.9900
O1M C7M 1.229(5)
N1M C1M 1.463(5)
N1M C7M 1.379(5)
N1M C8N 1.435(6)
N2M C2M 1.466(5)
N2M C7M 1.383(5)
N2M C8M 1.442(5)
C1M H1M 1.0000
C1M C2M 1.519(6)
C1M C6M 1.514(6)
C2M H2M 1.0000
C2M C3M 1.516(6)
C3M H3MA 0.9900
C3M H3MB 0.9900
C3M C4M 1.543(7)
C4M H4MA 0.9900
C4M H4MB 0.9900
C4M C5M 1.542(7)
C5M H5MA 0.9900
C5M H5MB 0.9900
C5M C6M 1.531(7)
C6M H6MA 0.9900
C6M H6MB 0.9900
C8M H8MA 0.9900
C8M H8MB 0.9900
O1N C7N 1.233(5)
N1N C1N 1.469(5)
N1N C7N 1.374(5)
N1N C8N 1.443(5)
N2N C2N 1.466(5)
N2N C7N 1.385(5)
N2N C8O 1.445(6)
C1N H1N 1.0000
C1N C2N 1.520(5)
C1N C6N 1.511(6)
C2N H2N 1.0000
C2N C3N 1.521(5)
C3N H3NA 0.9900
C3N H3NB 0.9900
C3N C4N 1.543(6)
C4N H4NA 0.9900
C4N H4NB 0.9900
C4N C5N 1.533(6)
C5N H5NA 0.9900
C5N H5NB 0.9900
C5N C6N 1.540(6)
C6N H6NA 0.9900
C6N H6NB 0.9900
C8N H8NA 0.9900
C8N H8NB 0.9900
O1O C7O 1.227(5)
N1O C1O 1.462(5)
N1O C7O 1.380(5)
N1O C8P 1.450(6)
N2O C2O 1.466(5)
N2O C7O 1.386(5)
N2O C8O 1.449(5)
C1O H1O 1.0000
C1O C2O 1.523(5)
C1O C6O 1.505(6)
C2O H2O 1.0000
C2O C3O 1.515(6)
C3O H3OA 0.9900
C3O H3OB 0.9900
C3O C4O 1.539(6)
C4O H4OA 0.9900
C4O H4OB 0.9900
C4O C5O 1.536(6)
C5O H5OA 0.9900
C5O H5OB 0.9900
C5O C6O 1.545(6)
C6O H6OA 0.9900
C6O H6OB 0.9900
C8O H8OA 0.9900
C8O H8OB 0.9900
O1P C7P 1.231(5)
N2P C2P 1.466(5)
N2P C7P 1.378(5)
N1P C1P 1.470(5)
N1P C7P 1.378(5)
N1P C8P 1.439(6)
C2P H2P 1.0000
C2P C1P 1.511(6)
C2P C3P 1.520(6)
C1P H1P 1.0000
C1P C6P 1.517(5)
C6P H6PA 0.9900
C6P H6PB 0.9900
C6P C5P 1.548(6)
C5P H5PA 0.9900
C5P H5PB 0.9900
C5P C4P 1.531(7)
C4P H4PA 0.9900
C4P H4PB 0.9900
C4P C3P 1.540(6)
C3P H3PA 0.9900
C3P H3PB 0.9900
C8P H8PA 0.9900
C8P H8PB 0.9900
P1T C1T 1.806(4)
P1T C5T 1.804(4)
P1T C9T 1.801(4)
P1T C13T 1.800(4)
C1T H1TA 0.9900
C1T H1TB 0.9900
C1T C2T 1.529(6)
C2T H2TA 0.9900
C2T H2TB 0.9900
C2T C3T 1.527(6)
C3T H3TA 0.9900
C3T H3TB 0.9900
C3T C4T 1.513(7)
C4T H4TA 0.9800
C4T H4TB 0.9800
C4T H4TC 0.9800
C5T H5TA 0.9900
C5T H5TB 0.9900
C5T C6T 1.534(6)
C6T H6TA 0.9900
C6T H6TB 0.9900
C6T C7T 1.525(6)
C7T H7TA 0.9900
C7T H7TB 0.9900
C7T C8T 1.512(7)
C8T H8TA 0.9800
C8T H8TB 0.9800
C8T H8TC 0.9800
C9T H9TA 0.9900
C9T H9TB 0.9900
C9T C10T 1.528(5)
C10T H10C 0.9900
C10T H10D 0.9900
C10T C11T 1.521(6)
C11T H11C 0.9900
C11T H11D 0.9900
C11T C12T 1.523(6)
C12T H12D 0.9800
C12T H12E 0.9800
C12T H12F 0.9800
C13T H13C 0.9900
C13T H13D 0.9900
C13T C14T 1.530(5)
C14T H14C 0.9900
C14T H14D 0.9900
C14T C15T 1.521(6)
C15T H15C 0.9900
C15T H15D 0.9900
C15T C16T 1.522(6)
C16T H16D 0.9800
C16T H16E 0.9800
C16T H16F 0.9800
P1X C1X 1.799(4)
P1X C5X 1.800(4)
P1X C9X 1.798(5)
P1X C13X 1.804(5)
C1X H1XA 0.9900
C1X H1XB 0.9900
C1X C2X 1.535(6)
C2X H2XA 0.9900
C2X H2XB 0.9900
C2X C3X 1.506(6)
C3X H3XA 0.9900
C3X H3XB 0.9900
C3X C4X 1.508(6)
C4X H4XA 0.9800
C4X H4XB 0.9800
C4X H4XC 0.9800
C5X H5XA 0.9900
C5X H5XB 0.9900
C5X C6X 1.530(6)
C6X H6XA 0.9900
C6X H6XB 0.9900
C6X C7X 1.516(6)
C7X H7XA 0.9900
C7X H7XB 0.9900
C7X C8X 1.514(7)
C8X H8XA 0.9800
C8X H8XB 0.9800
C8X H8XC 0.9800
C9X H9XA 0.9900
C9X H9XB 0.9900
C9X C10X 1.530(6)
C10X H10A 0.9900
C10X H10B 0.9900
C10X C11X 1.522(7)
C11X H11A 0.9900
C11X H11B 0.9900
C11X C12X 1.505(8)
C12X H12A 0.9800
C12X H12B 0.9800
C12X H12C 0.9800
C13X H13A 0.9900
C13X H13B 0.9900
C13X C14X 1.528(6)
C14X H14A 0.9900
C14X H14B 0.9900
C14X C15X 1.519(6)
C15X H15A 0.9900
C15X H15B 0.9900
C15X C16X 1.519(7)
C16X H16A 0.9800
C16X H16B 0.9800
C16X H16C 0.9800
Sb1 F1A 1.864(4)
Sb1 F2A 1.867(4)
Sb1 F3A 1.873(4)
Sb1 F4A 1.873(4)
Sb1 F5A 1.883(5)
Sb1 F6A 1.889(5)
Sb2 F1B 1.877(4)
Sb2 F2B 1.875(3)
Sb2 F3B 1.878(4)
Sb2 F4B 1.884(3)
Sb2 F5B 1.881(4)
Sb2 F6B 1.892(4)
O2S H2S 0.8400
O2S C2S 1.479(10)
C2S H2SA 0.9800
C2S H2SB 0.9800
C2S H2SC 0.9800
O1S H1S 0.8400
O1S C1S 1.423(8)
C1S H1SA 0.9800
C1S H1SB 0.9800
C1S H1SC 0.9800
O3S H3S 0.8400
O3S C3S 1.431(8)
C3S H3SA 0.9800
C3S H3SB 0.9800
C3S H3SC 0.9800
O4S H4S 0.8400
O4S C4S 1.415(8)
C4S H4SA 0.9800
C4S H4SB 0.9800
C4S H4SC 0.9800

loop_
_geom_torsion_atom_site_label_1
_geom_torsion_atom_site_label_2
_geom_torsion_atom_site_label_3
_geom_torsion_atom_site_label_4
_geom_torsion
N1A C1A C2A N2A -36.4(4)
N1A C1A C2A C3A -164.4(4)
N1A C1A C6A C5A -177.1(4)
N2A C2A C3A C4A -177.0(4)
N2A C8A N2H C2H -50.5(6)
N2A C8A N2H C7H 95.3(5)
C1A N1A C7A O1A 167.6(5)
C1A N1A C7A N2A -13.8(5)
C1A N1A C8B N1B 82.4(5)
C1A C2A C3A C4A -61.1(5)
C2A N2A C7A O1A 166.8(5)
C2A N2A C7A N1A -11.7(5)
C2A N2A C8A N2H -52.3(6)
C2A C1A C6A C5A -61.5(5)
C2A C3A C4A C5A 56.2(5)
C3A C4A C5A C6A -56.3(6)
C4A C5A C6A C1A 55.7(6)
C6A C1A C2A N2A -164.0(4)
C6A C1A C2A C3A 68.1(5)
C7A N1A C1A C2A 32.1(5)
C7A N1A C1A C6A 153.4(4)
C7A N1A C8B N1B -133.0(5)
C7A N2A C2A C1A 30.9(5)
C7A N2A C2A C3A 151.6(4)
C7A N2A C8A N2H 96.4(5)
C8A N2A C2A C1A -176.9(4)
C8A N2A C2A C3A -56.2(6)
C8A N2A C7A O1A 13.5(8)
C8A N2A C7A N1A -165.1(4)
C8A N2H C2H C1H 178.7(4)
C8A N2H C2H C3H -61.1(6)
C8A N2H C7H O1H 18.0(6)
C8A N2H C7H N1H -161.6(4)
N1B C1B C2B N2B -35.6(4)
N1B C1B C2B C3B -164.0(4)
N1B C1B C6B C5B -176.3(4)
N2B C2B C3B C4B -178.4(4)
C1B N1B C7B O1B 168.6(4)
C1B N1B C7B N2B -10.3(5)
C1B N1B C8B N1A 84.2(5)
C1B C2B C3B C4B -62.2(5)
C2B N2B C7B O1B 166.6(4)
C2B N2B C7B N1B -14.5(5)
C2B N2B C8C N2C -47.8(6)
C2B C1B C6B C5B -60.1(5)
C2B C3B C4B C5B 55.4(5)
C3B C4B C5B C6B -53.2(6)
C4B C5B C6B C1B 52.4(6)
C6B C1B C2B N2B -163.1(4)
C6B C1B C2B C3B 68.5(5)
C7B N1B C1B C2B 29.4(4)
C7B N1B C1B C6B 150.9(4)
C7B N1B C8B N1A -126.1(5)
C7B N2B C2B C1B 31.9(4)
C7B N2B C2B C3B 152.5(4)
C7B N2B C8C N2C 97.2(5)
C8B N1A C1A C2A -179.3(4)
C8B N1A C1A C6A -58.0(6)
C8B N1A C7A O1A 19.0(8)
C8B N1A C7A N2A -162.4(4)
C8B N1B C1B C2B -177.5(4)
C8B N1B C1B C6B -56.0(6)
C8B N1B C7B O1B 15.2(7)
C8B N1B C7B N2B -163.7(4)
N1C C1C C2C N2C -34.7(4)
N1C C1C C2C C3C -163.2(4)
N1C C1C C6C C5C -177.6(4)
N2C C2C C3C C4C -177.0(4)
C1C N1C C7C O1C 165.1(4)
C1C N1C C7C N2C -14.1(5)
C1C N1C C8D N1D 92.0(5)
C1C C2C C3C C4C -60.9(5)
C2C N2C C7C O1C 170.5(4)
C2C N2C C7C N1C -10.3(5)
C2C N2C C8C N2B -54.5(6)
C2C C1C C6C C5C -60.7(5)
C2C C3C C4C C5C 54.0(6)
C3C C4C C5C C6C -52.3(7)
C4C C5C C6C C1C 52.7(6)
C6C C1C C2C N2C -163.1(4)
C6C C1C C2C C3C 68.4(5)
C7C N1C C1C C2C 31.0(4)
C7C N1C C1C C6C 152.9(4)
C7C N1C C8D N1D -125.0(5)
C7C N2C C2C C1C 28.7(5)
C7C N2C C2C C3C 149.3(4)
C7C N2C C8C N2B 97.7(5)
C8C N2B C2B C1B -179.6(4)
C8C N2B C2B C3B -58.9(6)
C8C N2B C7B O1B 16.4(7)
C8C N2B C7B N1B -164.7(4)
C8C N2C C2C C1C -176.4(4)
C8C N2C C2C C3C -55.8(6)
C8C N2C C7C O1C 14.3(7)
C8C N2C C7C N1C -166.5(4)
N2D C2D C1D N1D -36.1(4)
N2D C2D C1D C6D -163.6(4)
N2D C2D C3D C4D -177.3(4)
N1D C1D C6D C5D -177.6(4)
C2D N2D C7D O1D 167.6(5)
C2D N2D C7D N1D -13.7(5)
C2D N2D C8E N2E -52.0(6)
C2D C1D C6D C5D -61.3(5)
C1D N1D C7D O1D 167.3(4)
C1D N1D C7D N2D -11.4(5)
C1D N1D C8D N1C 89.2(5)
C1D C2D C3D C4D -62.5(5)
C1D C6D C5D C4D 54.0(6)
C6D C5D C4D C3D -53.7(6)
C5D C4D C3D C2D 55.2(6)
C3D C2D C1D N1D -163.2(4)
C3D C2D C1D C6D 69.3(5)
C7D N2D C2D C1D 31.5(5)
C7D N2D C2D C3D 151.2(4)
C7D N2D C8E N2E 90.3(5)
C7D N1D C1D C2D 30.5(5)
C7D N1D C1D C6D 151.4(4)
C7D N1D C8D N1C -126.4(5)
C8D N1C C1C C2C 177.9(4)
C8D N1C C1C C6C -60.2(6)
C8D N1C C7C O1C 17.9(7)
C8D N1C C7C N2C -161.3(4)
C8D N1D C1D C2D 178.9(4)
C8D N1D C1D C6D -60.2(6)
C8D N1D C7D O1D 19.0(7)
C8D N1D C7D N2D -159.8(4)
N1E C1E C2E N2E -35.2(4)
N1E C1E C2E C3E -162.3(4)
N1E C1E C6E C5E -179.0(4)
N2E C2E C3E C4E -175.8(5)
C1E N1E C7E O1E 164.3(5)
C1E N1E C7E N2E -14.7(5)
C1E N1E C8F N1F 89.6(5)
C1E C2E C3E C4E -61.1(6)
C2E N2E C7E O1E 171.1(5)
C2E N2E C7E N1E -9.9(5)
C2E N2E C8E N2D -60.1(6)
C2E C1E C6E C5E -61.7(5)
C2E C3E C4E C5E 54.6(7)
C3E C4E C5E C6E -52.6(8)
C4E C5E C6E C1E 52.7(7)
C6E C1E C2E N2E -163.4(4)
C6E C1E C2E C3E 69.4(5)
C7E N1E C1E C2E 31.7(5)
C7E N1E C1E C6E 154.5(4)
C7E N1E C8F N1F -133.2(4)
C7E N2E C2E C1E 28.8(5)
C7E N2E C2E C3E 147.8(5)
C7E N2E C8E N2D 90.9(5)
C8E N2D C2D C1D 177.4(4)
C8E N2D C2D C3D -62.8(6)
C8E N2D C7D O1D 20.1(7)
C8E N2D C7D N1D -161.2(4)
C8E N2E C2E C1E -177.2(4)
C8E N2E C2E C3E -58.2(7)
C8E N2E C7E O1E 16.0(8)
C8E N2E C7E N1E -165.0(4)
N1F C1F C2F N2F -36.8(4)
N1F C1F C2F C3F -166.2(4)
N1F C1F C6F C5F -174.7(4)
N2F C2F C3F C4F -178.9(5)
C1F N1F C7F O1F 167.4(5)
C1F N1F C7F N2F -12.0(5)
C1F N1F C8F N1E 91.8(5)
C1F C2F C3F C4F -62.1(6)
C2F N2F C7F O1F 167.1(5)
C2F N2F C7F N1F -13.5(5)
C2F N2F C8G N2G -52.9(6)
C2F C1F C6F C5F -59.7(5)
C2F C3F C4F C5F 56.4(7)
C3F C4F C5F C6F -54.3(8)
C4F C5F C6F C1F 52.4(7)
C6F C1F C2F N2F -162.3(4)
C6F C1F C2F C3F 68.3(6)
C7F N1F C1F C2F 31.1(5)
C7F N1F C1F C6F 152.0(4)
C7F N1F C8F N1E -126.4(4)
C7F N2F C2F C1F 32.0(5)
C7F N2F C2F C3F 153.1(5)
C7F N2F C8G N2G 91.8(5)
C8F N1E C1E C2E 173.4(4)
C8F N1E C1E C6E -63.8(6)
C8F N1E C7E O1E 22.3(8)
C8F N1E C7E N2E -156.7(4)
C8F N1F C1F C2F 176.9(4)
C8F N1F C1F C6F -62.1(6)
C8F N1F C7F O1F 21.0(7)
C8F N1F C7F N2F -158.3(4)
N1G C1G C2G N2G -34.9(4)
N1G C1G C2G C3G -162.4(3)
N1G C1G C6G C5G -178.4(4)
N2G C2G C3G C4G -177.4(4)
C1G N1G C7G O1G 166.9(5)
C1G N1G C7G N2G -13.2(5)
C1G N1G C8H N1H 87.7(5)
C1G C2G C3G C4G -62.4(4)
C2G N2G C7G O1G 168.6(5)
C2G N2G C7G N1G -11.3(5)
C2G N2G C8G N2F -52.8(6)
C2G C1G C6G C5G -61.9(4)
C2G C3G C4G C5G 55.1(5)
C3G C4G C5G C6G -53.1(5)
C4G C5G C6G C1G 53.8(5)
C6G C1G C2G N2G -162.7(3)
C6G C1G C2G C3G 69.7(4)
C7G N1G C1G C2G 30.7(4)
C7G N1G C1G C6G 151.7(4)
C7G N1G C8H N1H -130.6(4)
C7G N2G C2G C1G 29.2(4)
C7G N2G C2G C3G 148.8(4)
C7G N2G C8G N2F 92.3(5)
C8G N2F C2F C1F -179.6(4)
C8G N2F C2F C3F -58.5(7)
C8G N2F C7F O1F 17.2(7)
C8G N2F C7F N1F -163.5(4)
C8G N2G C2G C1G 177.6(4)
C8G N2G C2G C3G -62.9(6)
C8G N2G C7G O1G 18.9(7)
C8G N2G C7G N1G -161.1(4)
N1H C1H C2H N2H -35.5(4)
N1H C1H C2H C3H -162.6(4)
N1H C1H C6H C5H -178.6(4)
N2H C2H C3H C4H -176.2(4)
C1H N1H C7H O1H 166.8(4)
C1H N1H C7H N2H -13.6(5)
C1H N1H C8H N1G 90.6(5)
C1H C2H C3H C4H -60.8(5)
C2H N2H C7H O1H 168.6(4)
C2H N2H C7H N1H -11.0(5)
C2H C1H C6H C5H -61.7(5)
C2H C3H C4H C5H 53.8(6)
C3H C4H C5H C6H -53.0(6)
C4H C5H C6H C1H 53.5(6)
C6H C1H C2H N2H -163.7(4)
C6H C1H C2H C3H 69.3(5)
C7H N1H C1H C2H 31.3(4)
C7H N1H C1H C6H 153.2(4)
C7H N1H C8H N1G -129.0(4)
C7H N2H C2H C1H 29.6(4)
C7H N2H C2H C3H 149.8(4)
C8H N1G C1G C2G 176.4(3)
C8H N1G C1G C6G -62.6(5)
C8H N1G C7G O1G 21.0(7)
C8H N1G C7G N2G -159.0(4)
C8H N1H C1H C2H 176.0(4)
C8H N1H C1H C6H -62.2(6)
C8H N1H C7H O1H 22.0(7)
C8H N1H C7H N2H -158.4(4)
N1I C1I C2I N2I -36.3(4)
N1I C1I C2I C3I -164.2(3)
N1I C1I C6I C5I -176.4(4)
N2I C2I C3I C4I -177.3(4)
N2I C8I N2P C2P -50.6(6)
N2I C8I N2P C7P 98.5(5)
C1I N1I C7I O1I 167.2(5)
C1I N1I C7I N2I -12.8(5)
C1I N1I C8J N1J 81.8(5)
C1I C2I C3I C4I -61.4(5)
C2I N2I C7I O1I 167.3(5)
C2I N2I C7I N1I -12.7(5)
C2I N2I C8I N2P -50.8(6)
C2I C1I C6I C5I -60.3(5)
C2I C3I C4I C5I 55.9(5)
C3I C4I C5I C6I -54.9(6)
C4I C5I C6I C1I 54.1(5)
C6I C1I C2I N2I -164.2(3)
C6I C1I C2I C3I 67.9(5)
C7I N1I C1I C2I 31.4(4)
C7I N1I C1I C6I 152.9(4)
C7I N1I C8J N1J -128.5(5)
C7I N2I C2I C1I 31.3(4)
C7I N2I C2I C3I 152.2(4)
C7I N2I C8I N2P 97.6(5)
C8I N2I C2I C1I -176.8(4)
C8I N2I C2I C3I -55.9(6)
C8I N2I C7I O1I 14.6(7)
C8I N2I C7I N1I -165.4(4)
C8I N2P C2P C1P -176.8(4)
C8I N2P C2P C3P -56.7(6)
C8I N2P C7P O1P 15.0(7)
C8I N2P C7P N1P -165.7(4)
N1J C1J C2J N2J -35.6(4)
N1J C1J C2J C3J -164.2(4)
N1J C1J C6J C5J -175.8(4)
N2J C2J C3J C4J -178.1(4)
C1J N1J C7J O1J 168.2(5)
C1J N1J C7J N2J -10.8(5)
C1J N1J C8J N1I 85.7(6)
C1J C2J C3J C4J -61.7(5)
C2J N2J C7J O1J 166.8(5)
C2J N2J C7J N1J -14.2(5)
C2J N2J C8K N2K -52.1(7)
C2J C1J C6J C5J -60.4(5)
C2J C3J C4J C5J 54.2(6)
C3J C4J C5J C6J -51.9(7)
C4J C5J C6J C1J 52.3(6)
C6J C1J C2J N2J -162.7(4)
C6J C1J C2J C3J 68.7(5)
C7J N1J C1J C2J 29.6(5)
C7J N1J C1J C6J 150.3(4)
C7J N1J C8J N1I -128.1(5)
C7J N2J C2J C1J 31.8(5)
C7J N2J C2J C3J 152.7(5)
C7J N2J C8K N2K 94.2(6)
C8J N1I C1I C2I -175.5(4)
C8J N1I C1I C6I -54.0(6)
C8J N1I C7I O1I 13.7(7)
C8J N1I C7I N2I -166.3(4)
C8J N1J C1J C2J 179.4(4)
C8J N1J C1J C6J -59.9(6)
C8J N1J C7J O1J 18.1(7)
C8J N1J C7J N2J -160.9(4)
N1K C1K C2K N2K -34.7(5)
N1K C1K C2K C3K -162.3(4)
N1K C1K C6K C5K -176.9(5)
N2K C2K C3K C4K -178.0(4)
C1K N1K C7K O1K 166.7(5)
C1K N1K C7K N2K -12.1(6)
C1K N1K C8L N1L 93.9(6)
C1K C2K C3K C4K -62.7(6)
C2K N2K C7K O1K 169.0(5)
C2K N2K C7K N1K -12.2(6)
C2K N2K C8K N2J -51.9(7)
C2K C1K C6K C5K -59.8(6)
C2K C3K C4K C5K 54.7(7)
C3K C4K C5K C6K -51.0(7)
C4K C5K C6K C1K 51.1(7)
C6K C1K C2K N2K -163.3(4)
C6K C1K C2K C3K 69.2(6)
C7K N1K C1K C2K 29.9(5)
C7K N1K C1K C6K 151.9(5)
C7K N1K C8L N1L -123.5(5)
C7K N2K C2K C1K 29.8(5)
C7K N2K C2K C3K 149.5(5)
C7K N2K C8K N2J 97.4(6)
C8K N2J C2J C1J -178.7(4)
C8K N2J C2J C3J -57.8(7)
C8K N2J C7J O1J 15.8(7)
C8K N2J C7J N1J -165.2(4)
C8K N2K C2K C1K -177.7(5)
C8K N2K C2K C3K -58.1(7)
C8K N2K C7K O1K 15.4(8)
C8K N2K C7K N1K -165.9(4)
N1L C1L C2L N2L -36.4(5)
N1L C1L C2L C3L -162.6(4)
N1L C1L C6L C5L -179.7(5)
N2L C2L C3L C4L -174.2(5)
C1L N1L C7L O1L 164.8(5)
C1L N1L C7L N2L -13.2(6)
C1L N1L C8L N1K 92.4(6)
C1L C2L C3L C4L -59.7(6)
C2L N2L C7L O1L 170.0(5)
C2L N2L C7L N1L -12.0(6)
C2L N2L C8M N2M -58.6(6)
C2L C1L C6L C5L -62.3(6)
C2L C3L C4L C5L 53.3(7)
C3L C4L C5L C6L -53.4(8)
C4L C5L C6L C1L 54.5(7)
C6L C1L C2L N2L -164.8(4)
C6L C1L C2L C3L 68.9(6)
C7L N1L C1L C2L 31.6(5)
C7L N1L C1L C6L 154.2(5)
C7L N1L C8L N1K -127.2(5)
C7L N2L C2L C1L 30.8(5)
C7L N2L C2L C3L 150.3(5)
C7L N2L C8M N2M 88.3(5)
C8L N1K C1K C2K 176.4(4)
C8L N1K C1K C6K -61.6(7)
C8L N1K C7K O1K 19.9(8)
C8L N1K C7K N2K -158.9(5)
C8L N1L C1L C2L 176.3(4)
C8L N1L C1L C6L -61.1(7)
C8L N1L C7L O1L 19.7(8)
C8L N1L C7L N2L -158.3(5)
N1M C1M C2M N2M -35.3(4)
N1M C1M C2M C3M -162.6(4)
N1M C1M C6M C5M -177.3(5)
N2M C2M C3M C4M -177.6(5)
C1M N1M C7M O1M 166.1(5)
C1M N1M C7M N2M -13.1(5)
C1M N1M C8N N1N 88.4(5)
C1M C2M C3M C4M -62.3(6)
C2M N2M C7M O1M 169.3(5)
C2M N2M C7M N1M -11.6(5)
C2M N2M C8M N2L -56.7(7)
C2M C1M C6M C5M -61.3(6)
C2M C3M C4M C5M 54.2(8)
C3M C4M C5M C6M -52.4(10)
C4M C5M C6M C1M 52.6(8)
C6M C1M C2M N2M -162.3(4)
C6M C1M C2M C3M 70.4(5)
C7M N1M C1M C2M 30.9(5)
C7M N1M C1M C6M 152.0(4)
C7M N1M C8N N1N -129.3(4)
C7M N2M C2M C1M 29.8(5)
C7M N2M C2M C3M 149.9(5)
C7M N2M C8M N2L 91.7(5)
C8M N2L C2L C1L -178.9(4)
C8M N2L C2L C3L -59.4(7)
C8M N2L C7L O1L 18.6(8)
C8M N2L C7L N1L -163.4(4)
C8M N2M C2M C1M -178.8(4)
C8M N2M C2M C3M -58.8(7)
C8M N2M C7M O1M 16.3(7)
C8M N2M C7M N1M -164.5(4)
N1N C1N C2N N2N -36.3(4)
N1N C1N C2N C3N -164.4(3)
N1N C1N C6N C5N -176.2(4)
N2N C2N C3N C4N -178.0(4)
C1N N1N C7N O1N 167.8(4)
C1N N1N C7N N2N -12.3(5)
C1N N1N C8N N1M 85.1(5)
C1N C2N C3N C4N -62.5(5)
C2N N2N C7N O1N 166.9(4)
C2N N2N C7N N1N -13.0(5)
C2N N2N C8O N2O -49.8(6)
C2N C1N C6N C5N -60.2(5)
C2N C3N C4N C5N 56.8(5)
C3N C4N C5N C6N -54.4(6)
C4N C5N C6N C1N 52.8(5)
C6N C1N C2N N2N -163.1(3)
C6N C1N C2N C3N 68.8(5)
C7N N1N C1N C2N 30.9(4)
C7N N1N C1N C6N 152.6(4)
C7N N1N C8N N1M -132.2(4)
C7N N2N C2N C1N 31.3(4)
C7N N2N C2N C3N 151.2(4)
C7N N2N C8O N2O 97.3(5)
C8N N1M C1M C2M 177.2(4)
C8N N1M C1M C6M -61.7(6)
C8N N1M C7M O1M 19.5(7)
C8N N1M C7M N2M -159.7(4)
C8N N1N C1N C2N 178.1(4)
C8N N1N C1N C6N -60.3(6)
C8N N1N C7N O1N 20.9(7)
C8N N1N C7N N2N -159.2(4)
N1O C1O C2O N2O -35.8(4)
N1O C1O C2O C3O -163.4(4)
N1O C1O C6O C5O -177.2(4)
N2O C2O C3O C4O -177.1(4)
C1O N1O C7O O1O 167.5(5)
C1O N1O C7O N2O -12.7(5)
C1O N1O C8P N1P 89.0(5)
C1O C2O C3O C4O -61.5(5)
C2O N2O C7O O1O 167.4(5)
C2O N2O C7O N1O -12.4(5)
C2O N2O C8O N2N -50.8(6)
C2O C1O C6O C5O -61.2(5)
C2O C3O C4O C5O 54.4(6)
C3O C4O C5O C6O -52.8(7)
C4O C5O C6O C1O 53.6(6)
C6O C1O C2O N2O -163.5(4)
C6O C1O C2O C3O 68.9(5)
C7O N1O C1O C2O 30.9(5)
C7O N1O C1O C6O 152.1(4)
C7O N1O C8P N1P -126.9(5)
C7O N2O C2O C1O 30.7(5)
C7O N2O C2O C3O 151.0(4)
C7O N2O C8O N2N 94.9(5)
C8O N2N C2N C1N -178.2(4)
C8O N2N C2N C3N -58.3(6)
C8O N2N C7N O1N 14.9(7)
C8O N2N C7N N1N -165.0(4)
C8O N2O C2O C1O 179.8(4)
C8O N2O C2O C3O -59.9(6)
C8O N2O C7O O1O 17.2(7)
C8O N2O C7O N1O -162.6(4)
N2P C2P C1P N1P -36.1(4)
N2P C2P C1P C6P -163.9(4)
N2P C2P C3P C4P -175.7(4)
N1P C1P C6P C5P -177.9(4)
C2P N2P C7P O1P 168.5(4)
C2P N2P C7P N1P -12.2(5)
C2P C1P C6P C5P -61.2(5)
C1P N1P C7P O1P 166.4(4)
C1P N1P C7P N2P -12.9(5)
C1P N1P C8P N1O 90.0(5)
C1P C2P C3P C4P -60.3(5)
C1P C6P C5P C4P 52.8(6)
C6P C5P C4P C3P -52.5(7)
C5P C4P C3P C2P 53.6(6)
C3P C2P C1P N1P -163.4(4)
C3P C2P C1P C6P 68.8(5)
C7P N2P C2P C1P 30.9(5)
C7P N2P C2P C3P 151.1(4)
C7P N1P C1P C2P 31.4(5)
C7P N1P C1P C6P 153.5(4)
C7P N1P C8P N1O -126.7(5)
C8P N1O C1O C2O 178.9(4)
C8P N1O C1O C6O -60.0(6)
C8P N1O C7O O1O 19.3(8)
C8P N1O C7O N2O -160.9(4)
C8P N1P C1P C2P 178.8(4)
C8P N1P C1P C6P -59.0(6)
C8P N1P C7P O1P 18.9(7)
C8P N1P C7P N2P -160.5(4)
P1T C1T C2T C3T 175.2(3)
P1T C5T C6T C7T -168.5(3)
P1T C9T C10T C11T 180.0(3)
P1T C13T C14T C15T 172.4(3)
C1T P1T C5T C6T 71.0(4)
C1T P1T C9T C10T 73.5(4)
C1T P1T C13T C14T -179.1(3)
C1T C2T C3T C4T -164.5(4)
C5T P1T C1T C2T 66.2(4)
C5T P1T C9T C10T -167.5(3)
C5T P1T C13T C14T 60.9(4)
C5T C6T C7T C8T 71.2(6)
C9T P1T C1T C2T -174.9(3)
C9T P1T C5T C6T -49.0(4)
C9T P1T C13T C14T -58.5(4)
C9T C10T C11T C12T 178.0(4)
C13T P1T C1T C2T -55.3(4)
C13T P1T C5T C6T -168.4(3)
C13T P1T C9T C10T -46.6(4)
C13T C14T C15T C16T 176.4(4)
P1X C1X C2X C3X 179.2(4)
P1X C5X C6X C7X -169.6(3)
P1X C9X C10X C11X 179.7(5)
P1X C13X C14X C15X -170.5(3)
C1X P1X C5X C6X -175.9(3)
C1X P1X C9X C10X 60.9(4)
C1X P1X C13X C14X 56.1(4)
C1X C2X C3X C4X 177.4(5)
C5X P1X C1X C2X -67.4(4)
C5X P1X C9X C10X -59.4(4)
C5X P1X C13X C14X 175.4(3)
C5X C6X C7X C8X -173.4(4)
C9X P1X C1X C2X 171.8(3)
C9X P1X C5X C6X -54.5(4)
C9X P1X C13X C14X -64.0(4)
C9X C10X C11X C12X 178.0(7)
C13X P1X C1X C2X 53.3(4)
C13X P1X C5X C6X 65.1(4)
C13X P1X C9X C10X 179.4(4)
C13X C14X C15X C16X -174.2(4)

loop_
_twin_individual_id
_twin_individual_mass_fraction_refined
1 0.7944(6)
2 0.2056(6)
